data_4135395
loop_
_publ_author_name
'Heitkemper, Tobias'
'Sarcevic, Julijan'
'Sindlinger, Christian P.'

_publ_section_title
;
 A Neutral Silicon(II) Half-Sandwich Compound.
;
_journal_issue 51
_journal_name_full 'Journal of the American Chemical Society'
_journal_page_first 21304
_journal_page_last 21309
_journal_paper_doi 10.1021/jacs.0c11904
_journal_volume 142
_journal_year 2020
_chemical_formula_sum 'C162 H257 B3 Si9'
_chemical_formula_weight 2489.90
_space_group_crystal_system triclinic
_space_group_IT_number 2
_space_group_name_Hall '-P 1'
_space_group_name_H-M_alt 'P -1'
_atom_sites_solution_hydrogens geom
_audit_creation_method SHELXL-2018/3
_cell_angle_alpha 75.516(2)
_cell_angle_beta 86.674(2)
_cell_angle_gamma 89.643(2)
_cell_formula_units_Z 2
_cell_length_a 11.5159(14)
_cell_length_b 26.624(3)
_cell_length_c 28.024(3)
_cell_measurement_reflns_used 9770
_cell_measurement_temperature 100(2)
_cell_measurement_theta_max 26.72
_cell_measurement_theta_min 2.20
_cell_volume 8304.7(16)
_computing_cell_refinement 'Bruker SAINT'
_computing_data_collection 'Bruker APEX2'
_computing_data_reduction 'Bruker SAINT'
_computing_molecular_graphics 'Bruker SHELXTL'
_computing_publication_material 'Bruker SHELXTL'
_computing_structure_refinement 'SHELXL-2018/3 (Sheldrick, 2018)'
_computing_structure_solution 'SHELXT 2014/5 (Sheldrick, 2014)'
_diffrn_ambient_temperature 100(2)
_diffrn_measured_fraction_theta_full 1.000
_diffrn_measured_fraction_theta_max 0.995
_diffrn_measurement_device_type 'Bruker APEX-II CCD'
_diffrn_measurement_method '\f and \w scans'
_diffrn_radiation_type MoK\a
_diffrn_radiation_wavelength 0.71073
_diffrn_reflns_av_R_equivalents 0.0960
_diffrn_reflns_av_unetI/netI 0.0646
_diffrn_reflns_Laue_measured_fraction_full 1.000
_diffrn_reflns_Laue_measured_fraction_max 0.995
_diffrn_reflns_limit_h_max 14
_diffrn_reflns_limit_h_min -14
_diffrn_reflns_limit_k_max 33
_diffrn_reflns_limit_k_min -33
_diffrn_reflns_limit_l_max 35
_diffrn_reflns_limit_l_min -35
_diffrn_reflns_number 203651
_diffrn_reflns_point_group_measured_fraction_full 1.000
_diffrn_reflns_point_group_measured_fraction_max 0.995
_diffrn_reflns_theta_full 25.242
_diffrn_reflns_theta_max 26.857
_diffrn_reflns_theta_min 0.752
_exptl_absorpt_coefficient_mu 0.116
_exptl_absorpt_correction_T_max 0.7454
_exptl_absorpt_correction_T_min 0.4494
_exptl_absorpt_correction_type multi-scan
_exptl_crystal_colour colourless
_exptl_crystal_density_diffrn 0.996
_exptl_crystal_description block
_exptl_crystal_F_000 2740
_exptl_crystal_size_max 0.349
_exptl_crystal_size_mid 0.306
_exptl_crystal_size_min 0.257
_refine_diff_density_max 1.132
_refine_diff_density_min -0.533
_refine_diff_density_rms 0.096
_refine_ls_extinction_method none
_refine_ls_goodness_of_fit_ref 1.110
_refine_ls_hydrogen_treatment constr
_refine_ls_matrix_type full
_refine_ls_number_parameters 1900
_refine_ls_number_reflns 35572
_refine_ls_number_restraints 1246
_refine_ls_restrained_S_all 1.120
_refine_ls_R_factor_all 0.1314
_refine_ls_R_factor_gt 0.0946
_refine_ls_shift/su_max 0.001
_refine_ls_shift/su_mean 0.000
_refine_ls_structure_factor_coef Fsqd
_refine_ls_weighting_details 'w=1/[\s^2^(Fo^2^)+(0.1121P)^2^+12.6157P] where P=(Fo^2^+2Fc^2^)/3'
_refine_ls_weighting_scheme calc
_refine_ls_wR_factor_gt 0.2433
_refine_ls_wR_factor_ref 0.2700
_reflns_Friedel_coverage 0.000
_reflns_number_gt 24251
_reflns_number_total 35572
_reflns_threshold_expression 'I > 2\s(I)'
_cod_data_source_file ja0c11904_si_003.cif
_cod_data_source_block sad_a
_cod_depositor_comments 'Adding full bibliography for 4135395--4135397.cif.'
_cod_original_cell_volume 8304.8(17)
_cod_database_code 4135395
_shelx_shelxl_version_number 2018/3
_shelx_space_group_comment
;
The symmetry employed for this shelxl refinement is uniquely defined
by the following loop, which should always be used as a source of
symmetry information in preference to the above space-group names.
They are only intended as comments.
;
_shelx_estimated_absorpt_t_min 0.961
_shelx_estimated_absorpt_t_max 0.971

loop_
_space_group_symop_operation_xyz
'x, y, z'
'-x, -y, -z'

loop_
_atom_site_label
_atom_site_type_symbol
_atom_site_fract_x
_atom_site_fract_y
_atom_site_fract_z
_atom_site_U_iso_or_equiv
_atom_site_adp_type
_atom_site_occupancy
_atom_site_site_symmetry_order
_atom_site_calc_flag
_atom_site_refinement_flags_posn
_atom_site_refinement_flags_adp
_atom_site_refinement_flags_occupancy
_atom_site_disorder_assembly
_atom_site_disorder_group
B1 B 0.7241(3) 0.51835(17) 0.17757(14) 0.0325(9) Uani 1 1 d D U . . .
C67 C 0.6130(3) 0.52024(13) 0.21025(11) 0.0250(7) Uani 1 1 d D U . . .
C68 C 0.6501(3) 0.52263(12) 0.25878(11) 0.0238(6) Uani 1 1 d D U . . .
C69 C 0.7740(3) 0.52076(13) 0.25972(11) 0.0265(7) Uani 1 1 d D U . . .
C70 C 0.8255(3) 0.51525(14) 0.21245(12) 0.0298(7) Uani 1 1 d D U . . .
Si1 Si 0.70765(9) 0.45548(4) 0.24196(4) 0.0248(3) Uani 0.845(3) 1 d D U P A 1
Si1B Si 0.7446(5) 0.5769(2) 0.20559(19) 0.0271(17) Uani 0.155(3) 1 d D U P A 2
C1 C 0.9976(2) 0.82772(13) 0.35931(11) 0.0251(7) Uani 1 1 d . . . . .
Si2 Si 0.98137(8) 0.50079(4) 0.19892(3) 0.0326(2) Uani 1 1 d . . . . .
C2 C 1.0438(3) 0.86975(14) 0.37338(12) 0.0275(7) Uani 1 1 d . . . . .
H2 H 1.079404 0.897301 0.348670 0.033 Uiso 1 1 calc R U . . .
B2 B 1.0060(3) 0.82343(15) 0.30408(13) 0.0250(7) Uani 1 1 d D U . . .
C15 C 1.1167(3) 0.82245(13) 0.27033(11) 0.0247(7) Uani 1 1 d D U . . .
C16 C 1.0788(3) 0.81917(13) 0.22226(11) 0.0251(7) Uani 1 1 d D U . . .
C17 C 0.9549(3) 0.82130(13) 0.22204(11) 0.0249(7) Uani 1 1 d D U . . .
C18 C 0.9043(3) 0.82687(13) 0.26929(11) 0.0262(7) Uani 1 1 d D U . . .
Si4 Si 1.02069(7) 0.88795(4) 0.23817(3) 0.0270(2) Uani 1 1 d D . . . .
Si3 Si 0.45899(8) 0.52575(4) 0.19132(3) 0.0298(2) Uani 1 1 d . . . . .
C3 C 1.0395(3) 0.87288(14) 0.42265(12) 0.0291(7) Uani 1 1 d . . . . .
Si5 Si 1.27074(7) 0.81617(4) 0.29015(3) 0.0271(2) Uani 1 1 d . . . . .
Si6 Si 0.74799(7) 0.84196(4) 0.28312(3) 0.0329(2) Uani 1 1 d . . . . .
B3 B 0.4537(3) 0.85495(16) 0.65872(13) 0.0303(8) Uani 1 1 d D U . . .
C119 C 0.3432(3) 0.86267(13) 0.69042(11) 0.0267(7) Uani 1 1 d D U . . .
C120 C 0.3793(3) 0.86189(13) 0.73940(11) 0.0258(7) Uani 1 1 d D U . . .
C121 C 0.5034(3) 0.85831(13) 0.74066(11) 0.0271(7) Uani 1 1 d D U . . .
C122 C 0.5548(3) 0.85542(13) 0.69264(11) 0.0268(7) Uani 1 1 d D U . . .
Si7 Si 0.46043(9) 0.92371(4) 0.68673(4) 0.0269(3) Uani 0.870(3) 1 d D U P B 1
Si7B Si 0.4386(6) 0.7958(3) 0.7208(3) 0.041(3) Uani 0.130(3) 1 d D U P B 2
Si9 Si 0.19265(8) 0.87801(4) 0.66862(3) 0.0329(2) Uani 1 1 d . . . . .
C9 C 0.9397(3) 0.78873(14) 0.44605(11) 0.0267(7) Uani 1 1 d . . . . .
Si8 Si 0.71389(8) 0.84556(4) 0.67803(3) 0.0321(2) Uani 1 1 d . . . . .
C8 C 0.9878(3) 0.83156(14) 0.45779(12) 0.0297(7) Uani 1 1 d . . . . .
H8 H 0.985121 0.832657 0.491456 0.036 Uiso 1 1 calc R U . . .
C10 C 0.8809(3) 0.74381(15) 0.48486(12) 0.0344(8) Uani 1 1 d . . . . .
C11 C 0.9430(4) 0.69317(17) 0.48344(17) 0.0555(12) Uani 1 1 d . . . . .
H11A H 0.938239 0.686771 0.450655 0.083 Uiso 1 1 calc R U . . .
H11B H 0.905732 0.664402 0.508364 0.083 Uiso 1 1 calc R U . . .
H11C H 1.024831 0.695904 0.490394 0.083 Uiso 1 1 calc R U . . .
C12 C 0.7526(3) 0.73854(17) 0.47326(15) 0.0456(10) Uani 1 1 d . . . . .
H12A H 0.749344 0.732465 0.440282 0.068 Uiso 1 1 calc R U . . .
H12B H 0.711109 0.770536 0.474328 0.068 Uiso 1 1 calc R U . . .
H12C H 0.715914 0.709293 0.497806 0.068 Uiso 1 1 calc R U . . .
C14 C 0.9451(2) 0.78791(14) 0.39612(11) 0.0245(7) Uani 1 1 d . . . . .
H14 H 0.911808 0.759287 0.387099 0.029 Uiso 1 1 calc R U . . .
C13 C 0.8831(4) 0.7513(2) 0.53711(14) 0.0552(12) Uani 1 1 d . . . . .
H13A H 0.963963 0.753874 0.545483 0.083 Uiso 1 1 calc R U . . .
H13B H 0.844934 0.721609 0.560539 0.083 Uiso 1 1 calc R U . . .
H13C H 0.841967 0.783174 0.538808 0.083 Uiso 1 1 calc R U . . .
C19 C 1.3399(3) 0.88073(16) 0.28470(16) 0.0426(9) Uani 1 1 d . . . . .
H19A H 1.348838 0.899518 0.249831 0.064 Uiso 1 1 calc R U . . .
H19B H 1.416437 0.875821 0.298644 0.064 Uiso 1 1 calc R U . . .
H19C H 1.290593 0.900749 0.302776 0.064 Uiso 1 1 calc R U . . .
C21 C 1.3621(3) 0.77945(16) 0.25329(13) 0.0376(9) Uani 1 1 d . . . . .
H21A H 1.376922 0.800992 0.219613 0.056 Uiso 1 1 calc R U . . .
H21B H 1.321099 0.747634 0.252247 0.056 Uiso 1 1 calc R U . . .
H21C H 1.436243 0.770471 0.268682 0.056 Uiso 1 1 calc R U . . .
C20 C 1.2677(3) 0.77879(17) 0.35609(13) 0.0409(9) Uani 1 1 d . . . . .
H20A H 1.228184 0.745432 0.359802 0.061 Uiso 1 1 calc R U . . .
H20B H 1.225873 0.798587 0.376700 0.061 Uiso 1 1 calc R U . . .
H20C H 1.347548 0.772719 0.366419 0.061 Uiso 1 1 calc R U . . .
C22 C 0.6647(3) 0.86553(16) 0.22671(13) 0.0378(9) Uani 1 1 d . . . . .
H22A H 0.713148 0.889800 0.201432 0.057 Uiso 1 1 calc R U . . .
H22B H 0.594306 0.883185 0.235030 0.057 Uiso 1 1 calc R U . . .
H22C H 0.642884 0.835976 0.214052 0.057 Uiso 1 1 calc R U . . .
C23 C 0.6752(3) 0.7815(2) 0.32205(17) 0.0608(14) Uani 1 1 d . . . . .
H23A H 0.680498 0.754126 0.304320 0.091 Uiso 1 1 calc R U . . .
H23B H 0.593168 0.788647 0.329017 0.091 Uiso 1 1 calc R U . . .
H23C H 0.713744 0.770234 0.353169 0.091 Uiso 1 1 calc R U . . .
C24 C 0.7451(3) 0.8942(2) 0.31700(17) 0.0598(14) Uani 1 1 d . . . . .
H24A H 0.779008 0.926142 0.295368 0.090 Uiso 1 1 calc R U . . .
H24B H 0.790368 0.883370 0.346350 0.090 Uiso 1 1 calc R U . . .
H24C H 0.664552 0.900579 0.327027 0.090 Uiso 1 1 calc R U . . .
C25 C 1.1541(2) 0.81647(13) 0.17756(11) 0.0249(7) Uani 1 1 d . . . . .
C26 C 1.2280(3) 0.85655(14) 0.15326(12) 0.0280(7) Uani 1 1 d . . . . .
H26 H 1.234643 0.886226 0.166003 0.034 Uiso 1 1 calc R U . . .
C27 C 1.2936(3) 0.85419(14) 0.10996(12) 0.0286(7) Uani 1 1 d . . . . .
C28 C 1.3770(3) 0.89859(16) 0.08458(13) 0.0370(8) Uani 1 1 d . . . . .
C29 C 1.3095(4) 0.94902(17) 0.07009(16) 0.0477(10) Uani 1 1 d . . . . .
H29A H 1.363662 0.977680 0.055271 0.072 Uiso 1 1 calc R U . . .
H29B H 1.268770 0.955739 0.099514 0.072 Uiso 1 1 calc R U . . .
H29C H 1.252830 0.946077 0.046151 0.072 Uiso 1 1 calc R U . . .
C30 C 1.4364(3) 0.88974(19) 0.03669(14) 0.0485(11) Uani 1 1 d . . . . .
H30A H 1.377307 0.888699 0.013132 0.073 Uiso 1 1 calc R U . . .
H30B H 1.478072 0.856748 0.044161 0.073 Uiso 1 1 calc R U . . .
H30C H 1.491460 0.918129 0.022309 0.073 Uiso 1 1 calc R U . . .
C33 C 1.2080(3) 0.76916(14) 0.11633(12) 0.0299(7) Uani 1 1 d . . . . .
C32 C 1.2808(3) 0.80995(14) 0.09246(12) 0.0304(8) Uani 1 1 d . . . . .
H32 H 1.323672 0.807788 0.063053 0.036 Uiso 1 1 calc R U . . .
C31 C 1.4706(3) 0.90277(19) 0.11951(15) 0.0484(10) Uani 1 1 d . . . . .
H31A H 1.515111 0.870534 0.127046 0.073 Uiso 1 1 calc R U . . .
H31B H 1.434121 0.908597 0.150121 0.073 Uiso 1 1 calc R U . . .
H31C H 1.522896 0.931871 0.103877 0.073 Uiso 1 1 calc R U . . .
C34 C 1.1957(3) 0.71984(15) 0.09815(14) 0.0366(8) Uani 1 1 d . . . . .
C35 C 1.2623(4) 0.72390(18) 0.04819(15) 0.0534(11) Uani 1 1 d . . . . .
H35A H 1.232384 0.753129 0.023404 0.080 Uiso 1 1 calc R U . . .
H35B H 1.251695 0.691723 0.037922 0.080 Uiso 1 1 calc R U . . .
H35C H 1.345215 0.729450 0.051377 0.080 Uiso 1 1 calc R U . . .
C36 C 1.0670(4) 0.70941(18) 0.09200(17) 0.0511(11) Uani 1 1 d . . . . .
H36A H 1.036560 0.738139 0.066855 0.077 Uiso 1 1 calc R U . . .
H36B H 1.022529 0.706394 0.123498 0.077 Uiso 1 1 calc R U . . .
H36C H 1.059848 0.677029 0.081733 0.077 Uiso 1 1 calc R U . . .
C37 C 1.2449(4) 0.67433(16) 0.13593(15) 0.0450(10) Uani 1 1 d . . . . .
H37A H 1.238547 0.642611 0.124488 0.068 Uiso 1 1 calc R U . . .
H37B H 1.200852 0.669928 0.167721 0.068 Uiso 1 1 calc R U . . .
H37C H 1.326806 0.681238 0.139846 0.068 Uiso 1 1 calc R U . . .
C38 C 1.1441(3) 0.77281(14) 0.15939(12) 0.0281(7) Uani 1 1 d . . . . .
H38 H 1.093561 0.745203 0.176297 0.034 Uiso 1 1 calc R U . . .
C39 C 0.8916(3) 0.81639(14) 0.17843(12) 0.0282(7) Uani 1 1 d . . . . .
C40 C 0.9117(3) 0.85138(15) 0.13238(12) 0.0289(7) Uani 1 1 d . . . . .
H40 H 0.962271 0.880237 0.129088 0.035 Uiso 1 1 calc R U . . .
C41 C 0.8581(3) 0.84422(16) 0.09141(12) 0.0333(8) Uani 1 1 d . . . . .
C42 C 0.8817(3) 0.88070(17) 0.04021(12) 0.0365(9) Uani 1 1 d . . . . .
C45 C 0.9695(3) 0.92369(17) 0.04010(14) 0.0440(10) Uani 1 1 d . . . . .
H45A H 0.981210 0.946026 0.006601 0.066 Uiso 1 1 calc R U . . .
H45B H 1.043708 0.908139 0.051179 0.066 Uiso 1 1 calc R U . . .
H45C H 0.939741 0.944420 0.062468 0.066 Uiso 1 1 calc R U . . .
C44 C 0.9309(4) 0.84967(18) 0.00450(14) 0.0464(10) Uani 1 1 d . . . . .
H44A H 0.944375 0.872911 -0.028496 0.070 Uiso 1 1 calc R U . . .
H44B H 0.875292 0.822425 0.003143 0.070 Uiso 1 1 calc R U . . .
H44C H 1.004546 0.833838 0.016025 0.070 Uiso 1 1 calc R U . . .
C43 C 0.7665(4) 0.9062(2) 0.02190(16) 0.0567(13) Uani 1 1 d . . . . .
H43A H 0.781156 0.930335 -0.010597 0.085 Uiso 1 1 calc R U . . .
H43B H 0.734183 0.925267 0.045295 0.085 Uiso 1 1 calc R U . . .
H43C H 0.711113 0.879386 0.019369 0.085 Uiso 1 1 calc R U . . .
C46 C 0.7828(3) 0.80138(16) 0.09788(13) 0.0367(9) Uani 1 1 d . . . . .
H46 H 0.745099 0.796511 0.070087 0.044 Uiso 1 1 calc R U . . .
C47 C 0.7609(3) 0.76568(16) 0.14331(13) 0.0350(8) Uani 1 1 d . . . . .
C48 C 0.6804(3) 0.71844(17) 0.14979(14) 0.0443(9) Uani 1 1 d D U . . .
C49 C 0.6288(6) 0.7134(3) 0.1027(2) 0.0499(16) Uani 0.659(6) 1 d D U P C 1
H49A H 0.577935 0.742901 0.090552 0.075 Uiso 0.659(6) 1 calc R U P C 1
H49B H 0.583485 0.681058 0.109303 0.075 Uiso 0.659(6) 1 calc R U P C 1
H49C H 0.691547 0.712824 0.077633 0.075 Uiso 0.659(6) 1 calc R U P C 1
C50 C 0.5855(6) 0.7186(3) 0.1891(2) 0.0514(17) Uani 0.659(6) 1 d D U P C 1
H50A H 0.529961 0.746144 0.176528 0.077 Uiso 0.659(6) 1 calc R U P C 1
H50B H 0.619658 0.724895 0.218332 0.077 Uiso 0.659(6) 1 calc R U P C 1
H50C H 0.545102 0.685001 0.197994 0.077 Uiso 0.659(6) 1 calc R U P C 1
C51 C 0.7514(6) 0.6669(3) 0.1694(3) 0.0580(17) Uani 0.659(6) 1 d D U P C 1
H51A H 0.699961 0.636769 0.173557 0.087 Uiso 0.659(6) 1 calc R U P C 1
H51B H 0.782127 0.667147 0.201261 0.087 Uiso 0.659(6) 1 calc R U P C 1
H51C H 0.815987 0.665024 0.145606 0.087 Uiso 0.659(6) 1 calc R U P C 1
C49B C 0.7257(10) 0.6905(5) 0.1134(4) 0.053(3) Uani 0.341(6) 1 d D U P C 2
H49D H 0.672122 0.662229 0.112915 0.079 Uiso 0.341(6) 1 calc R U P C 2
H49E H 0.802265 0.676240 0.122491 0.079 Uiso 0.341(6) 1 calc R U P C 2
H49F H 0.732862 0.714585 0.080551 0.079 Uiso 0.341(6) 1 calc R U P C 2
C50B C 0.5587(9) 0.7427(6) 0.1308(5) 0.064(3) Uani 0.341(6) 1 d D U P C 2
H50D H 0.570062 0.763521 0.096678 0.096 Uiso 0.341(6) 1 calc R U P C 2
H50E H 0.528695 0.764817 0.151866 0.096 Uiso 0.341(6) 1 calc R U P C 2
H50F H 0.502778 0.714686 0.132302 0.096 Uiso 0.341(6) 1 calc R U P C 2
C51B C 0.6575(14) 0.6902(6) 0.2027(4) 0.068(3) Uani 0.341(6) 1 d D U P C 2
H51D H 0.607481 0.659994 0.204788 0.102 Uiso 0.341(6) 1 calc R U P C 2
H51E H 0.618590 0.713424 0.220613 0.102 Uiso 0.341(6) 1 calc R U P C 2
H51F H 0.731314 0.678710 0.217362 0.102 Uiso 0.341(6) 1 calc R U P C 2
C4 C 1.0898(3) 0.92034(16) 0.43614(14) 0.0411(8) Uani 1 1 d D U . . .
C5 C 1.0308(4) 0.96951(19) 0.40529(19) 0.0474(11) Uani 0.848(5) 1 d D U P D 1
H5A H 1.049673 0.972805 0.370087 0.071 Uiso 0.848(5) 1 calc R U P D 1
H5B H 1.059259 1.000261 0.414418 0.071 Uiso 0.848(5) 1 calc R U P D 1
H5C H 0.946326 0.966494 0.411920 0.071 Uiso 0.848(5) 1 calc R U P D 1
C6 C 1.2185(4) 0.9238(2) 0.4236(2) 0.0560(13) Uani 0.848(5) 1 d D U P D 1
H6A H 1.233365 0.925082 0.388475 0.084 Uiso 0.848(5) 1 calc R U P D 1
H6B H 1.256346 0.893246 0.443553 0.084 Uiso 0.848(5) 1 calc R U P D 1
H6C H 1.249815 0.955215 0.430425 0.084 Uiso 0.848(5) 1 calc R U P D 1
C7 C 1.0616(5) 0.9192(2) 0.49014(19) 0.0546(13) Uani 0.848(5) 1 d D U P D 1
H7A H 1.091185 0.950926 0.497002 0.082 Uiso 0.848(5) 1 calc R U P D 1
H7B H 1.098419 0.888957 0.511141 0.082 Uiso 0.848(5) 1 calc R U P D 1
H7C H 0.977178 0.916845 0.497046 0.082 Uiso 0.848(5) 1 calc R U P D 1
C5X C 1.158(2) 0.9607(9) 0.3952(8) 0.049(3) Uani 0.152(5) 1 d D U P D 2
H5XA H 1.207328 0.942873 0.375141 0.074 Uiso 0.152(5) 1 calc R U P D 2
H5XB H 1.206297 0.982026 0.410174 0.074 Uiso 0.152(5) 1 calc R U P D 2
H5XC H 1.102889 0.982981 0.374202 0.074 Uiso 0.152(5) 1 calc R U P D 2
C6X C 1.1990(18) 0.8978(10) 0.4679(9) 0.051(3) Uani 0.152(5) 1 d D U P D 2
H6XA H 1.251367 0.926356 0.468754 0.077 Uiso 0.152(5) 1 calc R U P D 2
H6XB H 1.240825 0.873076 0.452612 0.077 Uiso 0.152(5) 1 calc R U P D 2
H6XC H 1.171279 0.880138 0.501599 0.077 Uiso 0.152(5) 1 calc R U P D 2
C7X C 1.020(2) 0.9463(11) 0.4702(9) 0.049(3) Uani 0.152(5) 1 d D U P D 2
H7XA H 0.947628 0.959371 0.455409 0.074 Uiso 0.152(5) 1 calc R U P D 2
H7XB H 1.065576 0.975314 0.475584 0.074 Uiso 0.152(5) 1 calc R U P D 2
H7XC H 1.002821 0.921214 0.501927 0.074 Uiso 0.152(5) 1 calc R U P D 2
C52 C 0.8168(3) 0.77428(15) 0.18373(12) 0.0329(8) Uani 1 1 d . . . . .
H52 H 0.803415 0.750936 0.215283 0.040 Uiso 1 1 calc R U . . .
C53 C 0.7333(3) 0.51381(14) 0.12221(12) 0.0288(7) Uani 1 1 d . . . . .
C54 C 0.7912(3) 0.55151(14) 0.08504(12) 0.0290(7) Uani 1 1 d . . . . .
H54 H 0.825414 0.580347 0.093313 0.035 Uiso 1 1 calc R U . . .
C55 C 0.8004(3) 0.54823(14) 0.03592(11) 0.0276(7) Uani 1 1 d . . . . .
C56 C 0.8642(3) 0.59103(16) -0.00323(13) 0.0359(8) Uani 1 1 d . . . . .
C57 C 0.8550(5) 0.5838(2) -0.05523(15) 0.0705(16) Uani 1 1 d . . . . .
H57A H 0.901710 0.610510 -0.078806 0.106 Uiso 1 1 calc R U . . .
H57B H 0.773529 0.586791 -0.063824 0.106 Uiso 1 1 calc R U . . .
H57C H 0.883900 0.549400 -0.056451 0.106 Uiso 1 1 calc R U . . .
C58 C 0.8135(4) 0.64351(19) -0.00135(19) 0.0601(13) Uani 1 1 d . . . . .
H58A H 0.851030 0.670695 -0.027870 0.090 Uiso 1 1 calc R U . . .
H58B H 0.827208 0.650391 0.030625 0.090 Uiso 1 1 calc R U . . .
H58C H 0.729657 0.643227 -0.005604 0.090 Uiso 1 1 calc R U . . .
C59 C 0.9930(3) 0.59099(18) 0.00817(16) 0.0481(10) Uani 1 1 d . . . . .
H59A H 1.027213 0.557436 0.007203 0.072 Uiso 1 1 calc R U . . .
H59B H 0.999632 0.596837 0.041071 0.072 Uiso 1 1 calc R U . . .
H59C H 1.034456 0.618687 -0.016506 0.072 Uiso 1 1 calc R U . . .
C60 C 0.7501(3) 0.50524(14) 0.02489(12) 0.0288(7) Uani 1 1 d . . . . .
H60 H 0.755745 0.502467 -0.008305 0.035 Uiso 1 1 calc R U . . .
C61 C 0.6926(3) 0.46658(14) 0.06029(12) 0.0281(7) Uani 1 1 d . . . . .
C62 C 0.6370(3) 0.41883(15) 0.04885(13) 0.0333(8) Uani 1 1 d . . . . .
C63 C 0.6580(4) 0.41858(18) -0.00543(15) 0.0482(10) Uani 1 1 d . . . . .
H63A H 0.628675 0.450811 -0.026287 0.072 Uiso 1 1 calc R U . . .
H63B H 0.617182 0.388899 -0.011729 0.072 Uiso 1 1 calc R U . . .
H63C H 0.741552 0.415861 -0.013072 0.072 Uiso 1 1 calc R U . . .
C64 C 0.5051(3) 0.41929(18) 0.06093(18) 0.0487(11) Uani 1 1 d . . . . .
H64A H 0.472499 0.451696 0.041816 0.073 Uiso 1 1 calc R U . . .
H64B H 0.490198 0.416670 0.096261 0.073 Uiso 1 1 calc R U . . .
H64C H 0.468525 0.389792 0.052424 0.073 Uiso 1 1 calc R U . . .
C65 C 0.6886(4) 0.36976(16) 0.08011(15) 0.0430(9) Uani 1 1 d . . . . .
H65A H 0.657167 0.339475 0.071122 0.064 Uiso 1 1 calc R U . . .
H65B H 0.668564 0.367305 0.115089 0.064 Uiso 1 1 calc R U . . .
H65C H 0.773392 0.370833 0.074288 0.064 Uiso 1 1 calc R U . . .
C66 C 0.6849(3) 0.47158(14) 0.10895(12) 0.0285(7) Uani 1 1 d . . . . .
H66 H 0.645415 0.445372 0.133798 0.034 Uiso 1 1 calc R U . . .
C71 C 0.4590(4) 0.56125(19) 0.12479(13) 0.0478(11) Uani 1 1 d . . . . .
H71A H 0.501175 0.541030 0.104678 0.072 Uiso 1 1 calc R U . . .
H71B H 0.497101 0.595110 0.119892 0.072 Uiso 1 1 calc R U . . .
H71C H 0.378633 0.566235 0.114890 0.072 Uiso 1 1 calc R U . . .
C72 C 0.3934(3) 0.46009(17) 0.19952(16) 0.0452(10) Uani 1 1 d . . . . .
H72A H 0.315386 0.463564 0.186866 0.068 Uiso 1 1 calc R U . . .
H72B H 0.388005 0.442148 0.234669 0.068 Uiso 1 1 calc R U . . .
H72C H 0.442243 0.440051 0.181325 0.068 Uiso 1 1 calc R U . . .
C73 C 0.3678(3) 0.56345(17) 0.22731(13) 0.0404(9) Uani 1 1 d . . . . .
H73A H 0.407952 0.595932 0.226871 0.061 Uiso 1 1 calc R U . . .
H73B H 0.355037 0.542930 0.261488 0.061 Uiso 1 1 calc R U . . .
H73C H 0.292780 0.571240 0.212436 0.061 Uiso 1 1 calc R U . . .
C74 C 0.9860(3) 0.45190(19) 0.16153(16) 0.0495(11) Uani 1 1 d . . . . .
H74A H 0.945332 0.465402 0.131234 0.074 Uiso 1 1 calc R U . . .
H74B H 0.947904 0.419757 0.180701 0.074 Uiso 1 1 calc R U . . .
H74C H 1.067105 0.444806 0.152981 0.074 Uiso 1 1 calc R U . . .
C75 C 1.0612(3) 0.47442(17) 0.25608(13) 0.0399(9) Uani 1 1 d . . . . .
H75A H 1.131940 0.457027 0.247725 0.060 Uiso 1 1 calc R U . . .
H75B H 1.011225 0.449491 0.280079 0.060 Uiso 1 1 calc R U . . .
H75C H 1.082194 0.502927 0.270364 0.060 Uiso 1 1 calc R U . . .
C76 C 1.0565(3) 0.56155(19) 0.16230(15) 0.0508(11) Uani 1 1 d . . . . .
H76A H 1.136230 0.553507 0.152614 0.076 Uiso 1 1 calc R U . . .
H76B H 1.058306 0.586755 0.182448 0.076 Uiso 1 1 calc R U . . .
H76C H 1.014294 0.576214 0.132672 0.076 Uiso 1 1 calc R U . . .
C77 C 0.5730(3) 0.52434(13) 0.30308(11) 0.0241(7) Uani 1 1 d . . . . .
C78 C 0.5000(3) 0.48274(13) 0.32520(11) 0.0253(7) Uani 1 1 d . . . . .
H78 H 0.497994 0.453452 0.311633 0.030 Uiso 1 1 calc R U . . .
C79 C 0.4294(3) 0.48357(13) 0.36729(11) 0.0260(7) Uani 1 1 d . . . . .
C80 C 0.3464(3) 0.43887(14) 0.39209(13) 0.0327(8) Uani 1 1 d . . . . .
C81 C 0.3554(4) 0.39310(17) 0.36723(16) 0.0489(11) Uani 1 1 d . . . . .
H81A H 0.333338 0.404847 0.332991 0.073 Uiso 1 1 calc R U . . .
H81B H 0.303038 0.364985 0.385255 0.073 Uiso 1 1 calc R U . . .
H81C H 0.435576 0.380499 0.367712 0.073 Uiso 1 1 calc R U . . .
C82 C 0.2206(3) 0.45885(19) 0.38808(17) 0.0520(11) Uani 1 1 d . . . . .
H82A H 0.204142 0.471485 0.353206 0.078 Uiso 1 1 calc R U . . .
H82B H 0.211105 0.487232 0.404469 0.078 Uiso 1 1 calc R U . . .
H82C H 0.166489 0.430556 0.404017 0.078 Uiso 1 1 calc R U . . .
C83 C 0.3720(4) 0.41797(16) 0.44632(14) 0.0443(10) Uani 1 1 d . . . . .
H83A H 0.451289 0.404330 0.448578 0.066 Uiso 1 1 calc R U . . .
H83B H 0.316512 0.390147 0.461957 0.066 Uiso 1 1 calc R U . . .
H83C H 0.364701 0.446026 0.463204 0.066 Uiso 1 1 calc R U . . .
C84 C 0.4362(3) 0.52732(14) 0.38618(11) 0.0272(7) Uani 1 1 d . . . . .
H84 H 0.388874 0.528358 0.414836 0.033 Uiso 1 1 calc R U . . .
C85 C 0.5090(3) 0.56932(13) 0.36485(11) 0.0242(7) Uani 1 1 d . . . . .
C86 C 0.5159(3) 0.61760(14) 0.38476(12) 0.0291(7) Uani 1 1 d . . . . .
C87 C 0.4698(3) 0.66402(15) 0.34672(14) 0.0383(8) Uani 1 1 d . . . . .
H87A H 0.516936 0.669115 0.315605 0.057 Uiso 1 1 calc R U . . .
H87B H 0.474168 0.695240 0.359085 0.057 Uiso 1 1 calc R U . . .
H87C H 0.388686 0.657408 0.341109 0.057 Uiso 1 1 calc R U . . .
C88 C 0.4440(3) 0.61199(16) 0.43365(14) 0.0410(9) Uani 1 1 d . . . . .
H88A H 0.361530 0.607886 0.428368 0.061 Uiso 1 1 calc R U . . .
H88B H 0.454474 0.643046 0.445767 0.061 Uiso 1 1 calc R U . . .
H88C H 0.469902 0.581444 0.458036 0.061 Uiso 1 1 calc R U . . .
C89 C 0.6435(3) 0.62813(16) 0.39409(14) 0.0386(9) Uani 1 1 d . . . . .
H89A H 0.691847 0.631849 0.363441 0.058 Uiso 1 1 calc R U . . .
H89B H 0.671663 0.599068 0.419540 0.058 Uiso 1 1 calc R U . . .
H89C H 0.647748 0.660133 0.405193 0.058 Uiso 1 1 calc R U . . .
C90 C 0.5779(3) 0.56725(13) 0.32237(11) 0.0232(6) Uani 1 1 d . . . . .
H90 H 0.628215 0.595475 0.306789 0.028 Uiso 1 1 calc R U . . .
C91 C 0.8358(3) 0.52530(13) 0.30367(11) 0.0257(7) Uani 1 1 d . . . . .
C92 C 0.9101(3) 0.56692(14) 0.29932(11) 0.0269(7) Uani 1 1 d . . . . .
H92 H 0.925362 0.590308 0.267919 0.032 Uiso 1 1 calc R U . . .
C93 C 0.9635(3) 0.57529(13) 0.34052(11) 0.0251(7) Uani 1 1 d . . . . .
C94 C 1.0434(3) 0.62257(14) 0.33428(12) 0.0309(8) Uani 1 1 d . . . . .
C95 C 0.9727(4) 0.67225(16) 0.31716(17) 0.0494(10) Uani 1 1 d . . . . .
H95A H 1.024018 0.702572 0.312220 0.074 Uiso 1 1 calc R U . . .
H95B H 0.910865 0.673685 0.342310 0.074 Uiso 1 1 calc R U . . .
H95C H 0.938159 0.672199 0.286034 0.074 Uiso 1 1 calc R U . . .
C96 C 1.0995(3) 0.62416(17) 0.38196(15) 0.0440(10) Uani 1 1 d . . . . .
H96A H 1.145234 0.592691 0.393222 0.066 Uiso 1 1 calc R U . . .
H96B H 1.038703 0.626121 0.407376 0.066 Uiso 1 1 calc R U . . .
H96C H 1.150560 0.654689 0.375888 0.066 Uiso 1 1 calc R U . . .
C97 C 1.1422(4) 0.62095(19) 0.29569(16) 0.0515(12) Uani 1 1 d . . . . .
H97A H 1.109350 0.619919 0.264458 0.077 Uiso 1 1 calc R U . . .
H97B H 1.189112 0.589923 0.307282 0.077 Uiso 1 1 calc R U . . .
H97C H 1.191336 0.651973 0.290629 0.077 Uiso 1 1 calc R U . . .
C98 C 0.9373(3) 0.54018(14) 0.38578(11) 0.0270(7) Uani 1 1 d . . . . .
H98 H 0.972304 0.545143 0.414142 0.032 Uiso 1 1 calc R U . . .
C99 C 0.8620(3) 0.49815(14) 0.39134(11) 0.0264(7) Uani 1 1 d . . . . .
C100 C 0.8328(3) 0.46202(14) 0.44297(12) 0.0311(7) Uani 1 1 d D U . . .
C101 C 0.7726(3) 0.49450(17) 0.47632(14) 0.0372(10) Uani 0.909(5) 1 d D U P E 1
H10A H 0.823993 0.523151 0.477912 0.056 Uiso 0.909(5) 1 calc R U P E 1
H10B H 0.756298 0.472302 0.509617 0.056 Uiso 0.909(5) 1 calc R U P E 1
H10C H 0.699479 0.508488 0.462417 0.056 Uiso 0.909(5) 1 calc R U P E 1
C102 C 0.9450(3) 0.44017(18) 0.46669(16) 0.0414(10) Uani 0.909(5) 1 d D U P E 1
H10D H 0.984418 0.418974 0.446788 0.062 Uiso 0.909(5) 1 calc R U P E 1
H10E H 0.926135 0.418721 0.500097 0.062 Uiso 0.909(5) 1 calc R U P E 1
H10F H 0.996292 0.468849 0.468366 0.062 Uiso 0.909(5) 1 calc R U P E 1
C103 C 0.7520(4) 0.41789(17) 0.44199(15) 0.0409(10) Uani 0.909(5) 1 d D U P E 1
H10G H 0.681770 0.431825 0.425448 0.061 Uiso 0.909(5) 1 calc R U P E 1
H10H H 0.730487 0.398386 0.475879 0.061 Uiso 0.909(5) 1 calc R U P E 1
H10I H 0.791281 0.394819 0.424024 0.061 Uiso 0.909(5) 1 calc R U P E 1
C01X C 0.865(3) 0.4080(9) 0.4332(14) 0.038(4) Uani 0.091(5) 1 d D U P E 2
H01A H 0.839696 0.406706 0.400614 0.057 Uiso 0.091(5) 1 calc R U P E 2
H01B H 0.824919 0.380385 0.458607 0.057 Uiso 0.091(5) 1 calc R U P E 2
H01C H 0.948859 0.403009 0.434123 0.057 Uiso 0.091(5) 1 calc R U P E 2
C02X C 0.7018(13) 0.4614(15) 0.4528(13) 0.035(5) Uani 0.091(5) 1 d D U P E 2
H02A H 0.674277 0.496943 0.449383 0.053 Uiso 0.091(5) 1 calc R U P E 2
H02B H 0.681737 0.440670 0.486442 0.053 Uiso 0.091(5) 1 calc R U P E 2
H02C H 0.664791 0.446103 0.429100 0.053 Uiso 0.091(5) 1 calc R U P E 2
C03X C 0.904(2) 0.4686(15) 0.4845(10) 0.036(5) Uani 0.091(5) 1 d D U P E 2
H03A H 0.986456 0.469253 0.474225 0.053 Uiso 0.091(5) 1 calc R U P E 2
H03B H 0.887538 0.439568 0.513432 0.053 Uiso 0.091(5) 1 calc R U P E 2
H03C H 0.882725 0.501242 0.492822 0.053 Uiso 0.091(5) 1 calc R U P E 2
C104 C 0.8129(3) 0.49081(13) 0.34965(11) 0.0256(7) Uani 1 1 d . . . . .
H104 H 0.762833 0.461861 0.352388 0.031 Uiso 1 1 calc R U . . .
C105 C 0.4637(3) 0.85205(14) 0.60307(12) 0.0285(7) Uani 1 1 d . . . . .
C106 C 0.5273(3) 0.88867(15) 0.56608(12) 0.0306(7) Uani 1 1 d . . . . .
H106 H 0.560701 0.917827 0.574135 0.037 Uiso 1 1 calc R U . . .
C107 C 0.5427(3) 0.88330(15) 0.51786(12) 0.0317(8) Uani 1 1 d . . . . .
C108 C 0.6183(3) 0.92117(16) 0.47771(13) 0.0367(8) Uani 1 1 d . . . . .
C109 C 0.7169(4) 0.89068(19) 0.45895(17) 0.0539(12) Uani 1 1 d . . . . .
H10J H 0.683691 0.863744 0.445432 0.081 Uiso 1 1 calc R U . . .
H10K H 0.764829 0.874489 0.486343 0.081 Uiso 1 1 calc R U . . .
H10L H 0.765171 0.914361 0.433089 0.081 Uiso 1 1 calc R U . . .
C110 C 0.6731(4) 0.96338(19) 0.49662(16) 0.0541(11) Uani 1 1 d . . . . .
H11D H 0.719419 0.986562 0.469659 0.081 Uiso 1 1 calc R U . . .
H11E H 0.723486 0.947672 0.523273 0.081 Uiso 1 1 calc R U . . .
H11F H 0.611911 0.983260 0.509187 0.081 Uiso 1 1 calc R U . . .
C111 C 0.5449(4) 0.94563(19) 0.43377(16) 0.0541(12) Uani 1 1 d . . . . .
H11G H 0.594032 0.968920 0.407940 0.081 Uiso 1 1 calc R U . . .
H11H H 0.481159 0.965362 0.444775 0.081 Uiso 1 1 calc R U . . .
H11I H 0.512869 0.918193 0.420592 0.081 Uiso 1 1 calc R U . . .
C112 C 0.4902(3) 0.84065(15) 0.50693(12) 0.0331(8) Uani 1 1 d . . . . .
H112 H 0.499201 0.836841 0.474111 0.040 Uiso 1 1 calc R U . . .
C113 C 0.4256(3) 0.80374(15) 0.54169(12) 0.0306(8) Uani 1 1 d . . . . .
C114 C 0.3720(3) 0.75642(16) 0.53030(14) 0.0387(9) Uani 1 1 d . . . . .
C115 C 0.2398(3) 0.7553(2) 0.54230(18) 0.0556(12) Uani 1 1 d . . . . .
H11J H 0.204064 0.784714 0.519766 0.083 Uiso 1 1 calc R U . . .
H11K H 0.224269 0.757704 0.576412 0.083 Uiso 1 1 calc R U . . .
H11L H 0.207023 0.722808 0.538377 0.083 Uiso 1 1 calc R U . . .
C116 C 0.4254(4) 0.70722(17) 0.56192(16) 0.0497(10) Uani 1 1 d . . . . .
H11M H 0.393281 0.676676 0.553626 0.074 Uiso 1 1 calc R U . . .
H11N H 0.406918 0.705237 0.596933 0.074 Uiso 1 1 calc R U . . .
H11O H 0.509966 0.708314 0.555431 0.074 Uiso 1 1 calc R U . . .
C117 C 0.3931(4) 0.7554(2) 0.47604(16) 0.0549(12) Uani 1 1 d . . . . .
H11P H 0.362665 0.787155 0.454852 0.082 Uiso 1 1 calc R U . . .
H11Q H 0.353331 0.725180 0.470278 0.082 Uiso 1 1 calc R U . . .
H11R H 0.476766 0.753134 0.468313 0.082 Uiso 1 1 calc R U . . .
C118 C 0.4134(3) 0.81045(15) 0.59008(12) 0.0304(7) Uani 1 1 d . . . . .
H118 H 0.369260 0.785693 0.614608 0.036 Uiso 1 1 calc R U . . .
C123 C 0.1122(4) 0.8168(2) 0.6719(2) 0.0657(14) Uani 1 1 d . . . . .
H12D H 0.035473 0.824980 0.658734 0.099 Uiso 1 1 calc R U . . .
H12E H 0.102785 0.796706 0.706390 0.099 Uiso 1 1 calc R U . . .
H12F H 0.155965 0.796407 0.652421 0.099 Uiso 1 1 calc R U . . .
C124 C 0.2053(4) 0.9164(2) 0.60366(15) 0.0596(13) Uani 1 1 d . . . . .
H12G H 0.249070 0.896725 0.583501 0.089 Uiso 1 1 calc R U . . .
H12H H 0.246211 0.949145 0.601671 0.089 Uiso 1 1 calc R U . . .
H12I H 0.127485 0.923818 0.591400 0.089 Uiso 1 1 calc R U . . .
C125 C 0.1097(4) 0.9175(2) 0.70507(16) 0.0655(15) Uani 1 1 d . . . . .
H12J H 0.156225 0.947849 0.706066 0.098 Uiso 1 1 calc R U . . .
H12K H 0.092401 0.896429 0.738768 0.098 Uiso 1 1 calc R U . . .
H12L H 0.036736 0.928922 0.689543 0.098 Uiso 1 1 calc R U . . .
C126 C 0.7930(3) 0.81599(16) 0.73476(13) 0.0390(9) Uani 1 1 d . . . . .
H12M H 0.862942 0.798574 0.725621 0.059 Uiso 1 1 calc R U . . .
H12N H 0.742120 0.790666 0.757905 0.059 Uiso 1 1 calc R U . . .
H12O H 0.815255 0.843255 0.750426 0.059 Uiso 1 1 calc R U . . .
C127 C 0.7259(3) 0.79980(19) 0.63734(15) 0.0496(11) Uani 1 1 d . . . . .
H12P H 0.692794 0.815799 0.605711 0.074 Uiso 1 1 calc R U . . .
H12Q H 0.683227 0.767706 0.653305 0.074 Uiso 1 1 calc R U . . .
H12R H 0.807951 0.791866 0.631605 0.074 Uiso 1 1 calc R U . . .
C128 C 0.7861(3) 0.90829(18) 0.64557(15) 0.0475(10) Uani 1 1 d . . . . .
H12S H 0.867426 0.902008 0.636533 0.071 Uiso 1 1 calc R U . . .
H12T H 0.783150 0.931857 0.667444 0.071 Uiso 1 1 calc R U . . .
H12U H 0.745751 0.923972 0.615666 0.071 Uiso 1 1 calc R U . . .
C129 C 0.3027(3) 0.86357(14) 0.78392(11) 0.0264(7) Uani 1 1 d . . . . .
C130 C 0.2280(3) 0.82194(14) 0.80390(11) 0.0269(7) Uani 1 1 d . . . . .
H130 H 0.224200 0.794415 0.788038 0.032 Uiso 1 1 calc R U . . .
C131 C 0.1586(3) 0.81976(14) 0.84672(12) 0.0290(7) Uani 1 1 d . . . . .
C132 C 0.0769(3) 0.77446(14) 0.87011(12) 0.0295(7) Uani 1 1 d . . . . .
C133 C 0.1024(3) 0.75180(16) 0.92471(14) 0.0413(9) Uani 1 1 d . . . . .
H13D H 0.183717 0.740756 0.926867 0.062 Uiso 1 1 calc R U . . .
H13E H 0.051148 0.721912 0.938872 0.062 Uiso 1 1 calc R U . . .
H13F H 0.088711 0.778347 0.943073 0.062 Uiso 1 1 calc R U . . .
C134 C -0.0492(3) 0.79328(18) 0.86719(17) 0.0491(10) Uani 1 1 d . . . . .
H13G H -0.067332 0.805776 0.832503 0.074 Uiso 1 1 calc R U . . .
H13H H -0.058995 0.821555 0.883687 0.074 Uiso 1 1 calc R U . . .
H13I H -0.101764 0.764529 0.883513 0.074 Uiso 1 1 calc R U . . .
C135 C 0.0902(4) 0.72989(17) 0.84433(16) 0.0513(11) Uani 1 1 d . . . . .
H13J H 0.064582 0.741461 0.810616 0.077 Uiso 1 1 calc R U . . .
H13K H 0.042625 0.700182 0.862710 0.077 Uiso 1 1 calc R U . . .
H13L H 0.172040 0.719634 0.843232 0.077 Uiso 1 1 calc R U . . .
C136 C 0.1677(3) 0.86109(14) 0.86899(12) 0.0295(7) Uani 1 1 d . . . . .
H136 H 0.120715 0.860296 0.898190 0.035 Uiso 1 1 calc R U . . .
C137 C 0.2416(3) 0.90288(14) 0.85048(12) 0.0299(7) Uani 1 1 d . . . . .
C138 C 0.2544(3) 0.94775(16) 0.87521(14) 0.0381(9) Uani 1 1 d . . . . .
C139 C 0.2120(5) 0.99725(18) 0.84134(18) 0.0619(13) Uani 1 1 d . . . . .
H13M H 0.255780 1.003634 0.809323 0.093 Uiso 1 1 calc R U . . .
H13N H 0.223835 1.026391 0.856121 0.093 Uiso 1 1 calc R U . . .
H13O H 0.129048 0.993751 0.836682 0.093 Uiso 1 1 calc R U . . .
C140 C 0.1815(4) 0.93870(18) 0.92433(15) 0.0466(10) Uani 1 1 d . . . . .
H14A H 0.098752 0.937708 0.918121 0.070 Uiso 1 1 calc R U . . .
H14B H 0.195883 0.966991 0.939930 0.070 Uiso 1 1 calc R U . . .
H14C H 0.203290 0.905647 0.946279 0.070 Uiso 1 1 calc R U . . .
C141 C 0.3824(4) 0.9532(2) 0.88582(18) 0.0616(14) Uani 1 1 d . . . . .
H14D H 0.430213 0.960642 0.854743 0.092 Uiso 1 1 calc R U . . .
H14E H 0.408174 0.920820 0.907663 0.092 Uiso 1 1 calc R U . . .
H14F H 0.390543 0.981683 0.901838 0.092 Uiso 1 1 calc R U . . .
C142 C 0.3102(3) 0.90371(14) 0.80689(12) 0.0279(7) Uani 1 1 d . . . . .
H142 H 0.361860 0.931992 0.793237 0.033 Uiso 1 1 calc R U . . .
C143 C 0.5665(3) 0.86035(14) 0.78532(12) 0.0271(7) Uani 1 1 d . . . . .
C144 C 0.5434(3) 0.82242(13) 0.82962(12) 0.0263(7) Uani 1 1 d . . . . .
H144 H 0.489964 0.795072 0.830634 0.032 Uiso 1 1 calc R U . . .
C145 C 0.5978(3) 0.82452(14) 0.87191(12) 0.0301(7) Uani 1 1 d . . . . .
C146 C 0.5682(3) 0.78397(16) 0.92038(13) 0.0394(8) Uani 1 1 d D U . . .
C14A C 0.5974(5) 0.7285(2) 0.9107(2) 0.0483(14) Uani 0.715(6) 1 d D U P F 1
H14G H 0.552859 0.723389 0.883546 0.072 Uiso 0.715(6) 1 calc R U P F 1
H14H H 0.576558 0.701291 0.940672 0.072 Uiso 0.715(6) 1 calc R U P F 1
H14I H 0.680763 0.726730 0.902090 0.072 Uiso 0.715(6) 1 calc R U P F 1
C14B C 0.4378(5) 0.7839(3) 0.9330(2) 0.0526(17) Uani 0.715(6) 1 d D U P F 1
H14J H 0.395808 0.778806 0.905138 0.079 Uiso 0.715(6) 1 calc R U P F 1
H14K H 0.415604 0.817120 0.939811 0.079 Uiso 0.715(6) 1 calc R U P F 1
H14L H 0.418067 0.755657 0.962271 0.079 Uiso 0.715(6) 1 calc R U P F 1
C14C C 0.6362(6) 0.7880(3) 0.9631(2) 0.0501(16) Uani 0.715(6) 1 d D U P F 1
H14M H 0.719136 0.783772 0.955252 0.075 Uiso 0.715(6) 1 calc R U P F 1
H14N H 0.610461 0.760805 0.992340 0.075 Uiso 0.715(6) 1 calc R U P F 1
H14O H 0.623589 0.822100 0.969825 0.075 Uiso 0.715(6) 1 calc R U P F 1
C14D C 0.4817(10) 0.7441(5) 0.9191(5) 0.041(3) Uani 0.285(6) 1 d D U P F 2
H14P H 0.414421 0.760652 0.901768 0.062 Uiso 0.285(6) 1 calc R U P F 2
H14Q H 0.456519 0.725642 0.952857 0.062 Uiso 0.285(6) 1 calc R U P F 2
H14R H 0.516326 0.719533 0.901647 0.062 Uiso 0.285(6) 1 calc R U P F 2
C14E C 0.5073(13) 0.8181(6) 0.9559(5) 0.050(3) Uani 0.285(6) 1 d D U P F 2
H14S H 0.562870 0.844080 0.960194 0.076 Uiso 0.285(6) 1 calc R U P F 2
H14T H 0.483900 0.795100 0.988091 0.076 Uiso 0.285(6) 1 calc R U P F 2
H14U H 0.438600 0.835515 0.940557 0.076 Uiso 0.285(6) 1 calc R U P F 2
C14F C 0.6791(10) 0.7656(6) 0.9459(5) 0.047(3) Uani 0.285(6) 1 d D U P F 2
H14V H 0.726284 0.746626 0.926092 0.071 Uiso 0.285(6) 1 calc R U P F 2
H14W H 0.659410 0.742675 0.978594 0.071 Uiso 0.285(6) 1 calc R U P F 2
H14X H 0.723343 0.795622 0.949555 0.071 Uiso 0.285(6) 1 calc R U P F 2
C150 C 0.6759(3) 0.86503(14) 0.86947(12) 0.0297(7) Uani 1 1 d . . . . .
H150 H 0.713381 0.866612 0.898391 0.036 Uiso 1 1 calc R U . . .
C151 C 0.7009(3) 0.90328(14) 0.82610(12) 0.0303(7) Uani 1 1 d . . . . .
C152 C 0.7844(3) 0.94876(15) 0.82291(13) 0.0333(8) Uani 1 1 d . . . . .
C153 C 0.7187(3) 0.99946(16) 0.80753(16) 0.0444(9) Uani 1 1 d . . . . .
H15A H 0.771629 1.028626 0.805840 0.067 Uiso 1 1 calc R U . . .
H15B H 0.654217 0.999957 0.831802 0.067 Uiso 1 1 calc R U . . .
H15C H 0.688058 1.002469 0.775049 0.067 Uiso 1 1 calc R U . . .
C154 C 0.8380(3) 0.94694(17) 0.87208(15) 0.0438(9) Uani 1 1 d . . . . .
H15D H 0.884717 0.915511 0.881655 0.066 Uiso 1 1 calc R U . . .
H15E H 0.775879 0.946570 0.897593 0.066 Uiso 1 1 calc R U . . .
H15F H 0.887701 0.977566 0.868428 0.066 Uiso 1 1 calc R U . . .
C155 C 0.8848(4) 0.94735(19) 0.78471(16) 0.0498(11) Uani 1 1 d . . . . .
H15G H 0.853964 0.951994 0.752036 0.075 Uiso 1 1 calc R U . . .
H15H H 0.924105 0.913845 0.793843 0.075 Uiso 1 1 calc R U . . .
H15I H 0.940390 0.975318 0.783889 0.075 Uiso 1 1 calc R U . . .
C156 C 0.6440(3) 0.90013(14) 0.78407(12) 0.0283(7) Uani 1 1 d . . . . .
H156 H 0.659004 0.925883 0.754091 0.034 Uiso 1 1 calc R U . . .
C1C C 0.7156(13) 0.6741(6) 0.8338(5) 0.058(3) Uani 0.311(3) 1 d D U P G 1
H1CA H 0.715879 0.697806 0.855443 0.087 Uiso 0.311(3) 1 calc R U P G 1
H1CB H 0.703369 0.638451 0.853766 0.087 Uiso 0.311(3) 1 calc R U P G 1
H1CC H 0.652725 0.683492 0.811133 0.087 Uiso 0.311(3) 1 calc R U P G 1
C2C C 0.8301(14) 0.6779(8) 0.8046(6) 0.045(2) Uani 0.311(3) 1 d D U P G 1
H2CA H 0.884223 0.652235 0.823113 0.054 Uiso 0.311(3) 1 calc R U P G 1
H2CB H 0.863956 0.712875 0.800698 0.054 Uiso 0.311(3) 1 calc R U P G 1
C3C C 0.8187(11) 0.6684(5) 0.7543(4) 0.039(2) Uani 0.311(3) 1 d D U P G 1
H3CA H 0.785003 0.633295 0.758536 0.047 Uiso 0.311(3) 1 calc R U P G 1
H3CB H 0.763135 0.693707 0.736306 0.047 Uiso 0.311(3) 1 calc R U P G 1
C4C C 0.9296(10) 0.6723(4) 0.7233(4) 0.036(2) Uani 0.311(3) 1 d D U P G 1
H4CA H 0.964085 0.706961 0.720314 0.043 Uiso 0.311(3) 1 calc R U P G 1
H4CB H 0.983959 0.646322 0.741265 0.043 Uiso 0.311(3) 1 calc R U P G 1
C5C C 0.9233(10) 0.6647(5) 0.6727(4) 0.035(2) Uani 0.311(3) 1 d D U P G 1
H5CA H 0.882788 0.694577 0.652166 0.042 Uiso 0.311(3) 1 calc R U P G 1
H5CB H 0.876216 0.633156 0.674551 0.042 Uiso 0.311(3) 1 calc R U P G 1
C6C C 1.0425(13) 0.6591(8) 0.6474(6) 0.044(3) Uani 0.311(3) 1 d D U P G 1
H6CA H 1.040599 0.629619 0.632405 0.067 Uiso 0.311(3) 1 calc R U P G 1
H6CB H 1.101668 0.653185 0.671962 0.067 Uiso 0.311(3) 1 calc R U P G 1
H6CC H 1.061435 0.690888 0.621819 0.067 Uiso 0.311(3) 1 calc R U P G 1
C1A C 0.2991(12) 0.7032(6) 0.7274(6) 0.055(2) Uani 0.358(3) 1 d D U P H 2
H1AA H 0.314315 0.736930 0.704125 0.083 Uiso 0.358(3) 1 calc R U P H 2
H1AB H 0.221790 0.703190 0.743966 0.083 Uiso 0.358(3) 1 calc R U P H 2
H1AC H 0.302446 0.675876 0.709537 0.083 Uiso 0.358(3) 1 calc R U P H 2
C2A C 0.3887(10) 0.6933(6) 0.7649(5) 0.056(2) Uani 0.358(3) 1 d D U P H 2
H2AA H 0.369504 0.660345 0.789759 0.068 Uiso 0.358(3) 1 calc R U P H 2
H2AB H 0.386324 0.721489 0.782224 0.068 Uiso 0.358(3) 1 calc R U P H 2
C3A C 0.5101(9) 0.6900(5) 0.7427(5) 0.055(2) Uani 0.358(3) 1 d D U P H 2
H3AA H 0.514545 0.659270 0.728730 0.066 Uiso 0.358(3) 1 calc R U P H 2
H3AB H 0.525573 0.721123 0.715177 0.066 Uiso 0.358(3) 1 calc R U P H 2
C4A C 0.6026(8) 0.6860(5) 0.7788(4) 0.049(2) Uani 0.358(3) 1 d D U P H 2
H4AA H 0.579659 0.658116 0.808485 0.058 Uiso 0.358(3) 1 calc R U P H 2
H4AB H 0.603977 0.718921 0.789230 0.058 Uiso 0.358(3) 1 calc R U P H 2
C5A C 0.7258(9) 0.6753(4) 0.7615(4) 0.0425(18) Uani 0.358(3) 1 d D U P H 2
H5AA H 0.725963 0.643478 0.749305 0.051 Uiso 0.358(3) 1 calc R U P H 2
H5AB H 0.753668 0.704516 0.733937 0.051 Uiso 0.358(3) 1 calc R U P H 2
C6A C 0.8061(13) 0.6685(7) 0.8030(6) 0.050(2) Uani 0.358(3) 1 d D U P H 2
H6AA H 0.880148 0.654298 0.793515 0.076 Uiso 0.358(3) 1 calc R U P H 2
H6AB H 0.770538 0.644590 0.832585 0.076 Uiso 0.358(3) 1 calc R U P H 2
H6AC H 0.820074 0.702178 0.809940 0.076 Uiso 0.358(3) 1 calc R U P H 2
C1B C 0.4606(15) 0.7076(6) 0.7618(5) 0.062(2) Uani 0.331(3) 1 d D U P I 3
H1BA H 0.544991 0.707322 0.754877 0.093 Uiso 0.331(3) 1 calc R U P I 3
H1BB H 0.439389 0.681108 0.792272 0.093 Uiso 0.331(3) 1 calc R U P I 3
H1BC H 0.437171 0.741779 0.765874 0.093 Uiso 0.331(3) 1 calc R U P I 3
C2B C 0.4010(11) 0.6962(6) 0.7205(5) 0.059(2) Uani 0.331(3) 1 d D U P I 3
H2BA H 0.434373 0.664428 0.713237 0.070 Uiso 0.331(3) 1 calc R U P I 3
H2BB H 0.415909 0.725151 0.690778 0.070 Uiso 0.331(3) 1 calc R U P I 3
C3B C 0.2712(11) 0.6888(7) 0.7308(6) 0.056(2) Uani 0.331(3) 1 d D U P I 3
H3BA H 0.257736 0.659402 0.760170 0.067 Uiso 0.331(3) 1 calc R U P I 3
H3BB H 0.239703 0.720211 0.739522 0.067 Uiso 0.331(3) 1 calc R U P I 3
C4B C 0.2030(10) 0.6789(5) 0.6909(5) 0.055(2) Uani 0.331(3) 1 d D U P I 3
H4BA H 0.235162 0.647673 0.682003 0.066 Uiso 0.331(3) 1 calc R U P I 3
H4BB H 0.216219 0.708422 0.661640 0.066 Uiso 0.331(3) 1 calc R U P I 3
C5B C 0.0743(11) 0.6710(6) 0.7007(6) 0.064(3) Uani 0.331(3) 1 d D U P I 3
H5BA H 0.059535 0.638419 0.726511 0.077 Uiso 0.331(3) 1 calc R U P I 3
H5BB H 0.042090 0.699858 0.713626 0.077 Uiso 0.331(3) 1 calc R U P I 3
C6B C 0.0128(17) 0.6684(8) 0.6569(7) 0.072(4) Uani 0.331(3) 1 d D U P I 3
H6BA H 0.023662 0.701239 0.631701 0.109 Uiso 0.331(3) 1 calc R U P I 3
H6BB H -0.070344 0.662462 0.666072 0.109 Uiso 0.331(3) 1 calc R U P I 3
H6BC H 0.043918 0.639932 0.643847 0.109 Uiso 0.331(3) 1 calc R U P I 3

loop_
_atom_site_aniso_label
_atom_site_aniso_U_11
_atom_site_aniso_U_22
_atom_site_aniso_U_33
_atom_site_aniso_U_23
_atom_site_aniso_U_13
_atom_site_aniso_U_12
B1 0.0195(17) 0.059(3) 0.0237(18) -0.0198(18) 0.0070(14) -0.0057(17)
C67 0.0219(15) 0.0359(18) 0.0188(14) -0.0112(13) 0.0056(12) -0.0038(13)
C68 0.0207(14) 0.0350(18) 0.0179(14) -0.0125(13) 0.0066(11) -0.0034(13)
C69 0.0197(14) 0.0422(19) 0.0212(15) -0.0168(14) 0.0080(12) -0.0066(13)
C70 0.0230(15) 0.047(2) 0.0238(16) -0.0184(15) 0.0096(12) -0.0105(14)
Si1 0.0191(5) 0.0345(6) 0.0227(6) -0.0124(4) 0.0060(4) -0.0002(4)
Si1B 0.026(3) 0.040(4) 0.014(3) -0.006(2) 0.004(2) -0.001(2)
C1 0.0136(13) 0.0411(19) 0.0217(15) -0.0108(14) 0.0023(11) 0.0030(13)
Si2 0.0186(4) 0.0572(7) 0.0244(5) -0.0168(4) 0.0081(3) -0.0022(4)
C2 0.0151(14) 0.045(2) 0.0223(16) -0.0098(14) 0.0003(12) 0.0036(13)
B2 0.0180(15) 0.037(2) 0.0209(16) -0.0106(15) 0.0045(12) -0.0024(14)
C15 0.0185(14) 0.0381(18) 0.0189(14) -0.0107(13) 0.0013(11) 0.0013(13)
C16 0.0176(13) 0.0393(18) 0.0201(14) -0.0117(13) 0.0032(11) -0.0012(13)
C17 0.0153(13) 0.0411(19) 0.0195(14) -0.0103(13) 0.0007(11) -0.0013(13)
C18 0.0181(14) 0.0421(19) 0.0198(14) -0.0117(13) 0.0044(11) -0.0037(13)
Si4 0.0173(4) 0.0409(5) 0.0236(4) -0.0105(4) 0.0023(3) 0.0009(4)
Si3 0.0212(4) 0.0486(6) 0.0233(5) -0.0167(4) 0.0015(3) 0.0045(4)
C3 0.0216(15) 0.044(2) 0.0261(17) -0.0170(15) -0.0041(13) 0.0080(14)
Si5 0.0168(4) 0.0435(6) 0.0229(4) -0.0119(4) -0.0010(3) 0.0059(4)
Si6 0.0140(4) 0.0622(7) 0.0230(5) -0.0129(4) 0.0045(3) -0.0021(4)
B3 0.0213(17) 0.049(2) 0.0209(17) -0.0114(17) 0.0073(14) 0.0009(16)
C119 0.0194(14) 0.0417(19) 0.0193(15) -0.0090(14) 0.0035(12) 0.0000(13)
C120 0.0184(14) 0.0386(19) 0.0211(15) -0.0099(14) 0.0042(12) -0.0003(13)
C121 0.0211(15) 0.0394(19) 0.0213(15) -0.0099(14) 0.0056(12) 0.0012(13)
C122 0.0210(15) 0.0397(19) 0.0198(15) -0.0092(14) 0.0049(12) 0.0013(13)
Si7 0.0209(5) 0.0386(7) 0.0201(5) -0.0064(4) 0.0030(4) 0.0010(4)
Si7B 0.034(4) 0.061(6) 0.034(4) -0.020(4) 0.002(3) 0.000(4)
Si9 0.0193(4) 0.0553(7) 0.0248(5) -0.0116(4) 0.0002(4) 0.0052(4)
C9 0.0174(14) 0.042(2) 0.0209(15) -0.0099(14) 0.0019(12) 0.0071(13)
Si8 0.0187(4) 0.0538(6) 0.0247(5) -0.0130(4) 0.0039(3) 0.0056(4)
C8 0.0251(16) 0.046(2) 0.0213(16) -0.0152(15) 0.0009(13) 0.0092(15)
C10 0.0324(18) 0.046(2) 0.0237(17) -0.0100(15) 0.0073(14) 0.0043(16)
C11 0.060(3) 0.049(3) 0.049(3) 0.000(2) 0.014(2) 0.015(2)
C12 0.037(2) 0.053(3) 0.042(2) -0.0053(19) 0.0072(17) -0.0039(18)
C14 0.0141(13) 0.0431(19) 0.0197(15) -0.0143(14) 0.0004(11) 0.0043(13)
C13 0.063(3) 0.077(3) 0.0226(19) -0.009(2) 0.0130(18) -0.017(2)
C19 0.0229(17) 0.052(2) 0.057(3) -0.020(2) -0.0049(16) 0.0026(16)
C21 0.0248(17) 0.061(2) 0.0289(18) -0.0141(17) -0.0023(14) 0.0165(17)
C20 0.0324(19) 0.063(3) 0.0287(18) -0.0145(18) -0.0039(15) 0.0144(18)
C22 0.0254(17) 0.060(3) 0.0294(18) -0.0141(17) 0.0015(14) 0.0030(17)
C23 0.026(2) 0.095(4) 0.045(2) 0.012(2) 0.0028(18) -0.014(2)
C24 0.0267(19) 0.115(4) 0.056(3) -0.057(3) -0.0026(18) 0.016(2)
C25 0.0141(14) 0.0418(19) 0.0204(15) -0.0114(14) 0.0009(11) 0.0028(13)
C26 0.0180(15) 0.046(2) 0.0225(16) -0.0139(14) 0.0012(12) 0.0028(14)
C27 0.0149(14) 0.049(2) 0.0226(16) -0.0115(15) 0.0027(12) 0.0024(14)
C28 0.0260(17) 0.056(2) 0.0289(18) -0.0122(17) 0.0111(14) -0.0024(16)
C29 0.040(2) 0.056(3) 0.044(2) -0.010(2) 0.0133(18) -0.0031(19)
C30 0.036(2) 0.073(3) 0.034(2) -0.013(2) 0.0188(17) -0.008(2)
C33 0.0238(16) 0.047(2) 0.0214(16) -0.0145(15) 0.0010(13) 0.0081(15)
C32 0.0224(16) 0.051(2) 0.0213(16) -0.0160(15) 0.0032(12) 0.0077(15)
C31 0.030(2) 0.072(3) 0.044(2) -0.017(2) 0.0055(17) -0.0124(19)
C34 0.0327(19) 0.047(2) 0.036(2) -0.0227(17) 0.0049(15) 0.0040(16)
C35 0.067(3) 0.060(3) 0.040(2) -0.030(2) 0.013(2) -0.002(2)
C36 0.041(2) 0.064(3) 0.061(3) -0.038(2) -0.005(2) 0.002(2)
C37 0.041(2) 0.048(2) 0.049(2) -0.019(2) 0.0055(18) 0.0036(18)
C38 0.0235(16) 0.040(2) 0.0216(16) -0.0102(14) 0.0049(12) 0.0015(14)
C39 0.0147(14) 0.051(2) 0.0220(16) -0.0158(15) 0.0027(12) -0.0017(14)
C40 0.0121(13) 0.052(2) 0.0250(16) -0.0153(15) 0.0035(12) -0.0007(14)
C41 0.0169(15) 0.061(2) 0.0250(17) -0.0169(16) 0.0007(12) 0.0024(15)
C42 0.0203(16) 0.067(3) 0.0218(17) -0.0109(17) 0.0018(13) 0.0012(16)
C45 0.040(2) 0.063(3) 0.0275(19) -0.0098(18) 0.0039(16) -0.0063(19)
C44 0.040(2) 0.073(3) 0.0268(19) -0.0166(19) 0.0092(16) -0.003(2)
C43 0.035(2) 0.096(4) 0.036(2) -0.010(2) -0.0048(17) 0.017(2)
C46 0.0195(16) 0.070(3) 0.0254(17) -0.0218(18) 0.0004(13) -0.0028(16)
C47 0.0184(15) 0.061(2) 0.0316(18) -0.0233(17) 0.0046(13) -0.0066(15)
C48 0.0309(18) 0.069(3) 0.0387(19) -0.0266(18) 0.0070(14) -0.0162(17)
C49 0.049(4) 0.063(4) 0.043(3) -0.023(3) -0.003(2) -0.021(3)
C50 0.047(3) 0.066(4) 0.047(3) -0.028(3) 0.015(3) -0.026(3)
C51 0.044(3) 0.058(4) 0.074(4) -0.020(3) -0.008(3) -0.009(3)
C49B 0.040(5) 0.078(7) 0.050(5) -0.037(5) 0.008(5) -0.021(5)
C50B 0.036(4) 0.094(8) 0.070(7) -0.037(6) 0.003(4) -0.014(4)
C51B 0.069(7) 0.090(8) 0.048(4) -0.022(4) 0.011(5) -0.037(6)
C4 0.0396(18) 0.049(2) 0.0406(18) -0.0224(16) 0.0007(15) -0.0010(15)
C5 0.042(2) 0.047(3) 0.057(2) -0.021(2) 0.000(2) -0.0011(19)
C6 0.035(2) 0.065(3) 0.078(3) -0.036(3) -0.004(2) -0.006(2)
C7 0.070(3) 0.057(3) 0.046(2) -0.031(2) -0.004(2) -0.004(3)
C5X 0.045(5) 0.052(5) 0.056(5) -0.022(4) 0.000(4) -0.008(4)
C6X 0.046(4) 0.058(5) 0.055(5) -0.025(5) -0.005(4) 0.000(4)
C7X 0.053(5) 0.052(5) 0.051(5) -0.029(4) 0.000(4) 0.002(4)
C52 0.0212(16) 0.056(2) 0.0237(16) -0.0148(16) 0.0052(13) -0.0047(15)
C53 0.0172(14) 0.050(2) 0.0231(16) -0.0188(15) 0.0049(12) 0.0001(14)
C54 0.0183(15) 0.049(2) 0.0239(16) -0.0180(15) 0.0039(12) -0.0004(14)
C55 0.0159(14) 0.048(2) 0.0214(15) -0.0137(14) 0.0051(12) 0.0051(14)
C56 0.0283(18) 0.054(2) 0.0259(17) -0.0117(16) 0.0036(14) 0.0007(16)
C57 0.084(4) 0.103(4) 0.022(2) -0.013(2) 0.013(2) -0.038(3)
C58 0.049(3) 0.061(3) 0.062(3) -0.003(2) 0.014(2) 0.015(2)
C59 0.0264(19) 0.067(3) 0.044(2) -0.004(2) 0.0119(17) -0.0024(18)
C60 0.0204(15) 0.050(2) 0.0194(15) -0.0162(15) 0.0007(12) 0.0094(14)
C61 0.0185(15) 0.046(2) 0.0258(16) -0.0194(15) -0.0029(12) 0.0081(14)
C62 0.0288(17) 0.044(2) 0.0328(18) -0.0205(16) -0.0012(14) 0.0053(15)
C63 0.057(3) 0.058(3) 0.039(2) -0.029(2) -0.0068(19) 0.002(2)
C64 0.0232(18) 0.062(3) 0.072(3) -0.038(2) -0.0064(18) -0.0004(18)
C65 0.042(2) 0.049(2) 0.042(2) -0.0185(19) -0.0024(17) 0.0060(18)
C66 0.0184(15) 0.049(2) 0.0199(15) -0.0128(14) 0.0067(12) -0.0013(14)
C71 0.045(2) 0.078(3) 0.0229(18) -0.0179(19) -0.0029(16) 0.020(2)
C72 0.0222(17) 0.064(3) 0.058(3) -0.031(2) 0.0008(17) -0.0026(17)
C73 0.0315(19) 0.064(3) 0.0301(19) -0.0206(18) 0.0001(15) 0.0159(18)
C74 0.033(2) 0.081(3) 0.045(2) -0.037(2) 0.0058(17) 0.014(2)
C75 0.0305(18) 0.059(3) 0.0317(19) -0.0167(18) 0.0048(15) 0.0052(17)
C76 0.0234(18) 0.085(3) 0.039(2) -0.006(2) 0.0058(16) -0.013(2)
C77 0.0180(14) 0.0381(19) 0.0174(14) -0.0104(13) 0.0038(11) 0.0037(13)
C78 0.0192(14) 0.0351(18) 0.0234(16) -0.0119(14) 0.0040(12) 0.0020(13)
C79 0.0192(15) 0.0366(19) 0.0214(15) -0.0072(14) 0.0059(12) -0.0006(13)
C80 0.0254(17) 0.041(2) 0.0319(18) -0.0123(15) 0.0115(14) -0.0056(15)
C81 0.052(2) 0.053(3) 0.045(2) -0.022(2) 0.0162(19) -0.018(2)
C82 0.028(2) 0.068(3) 0.059(3) -0.016(2) 0.0081(18) -0.0093(19)
C83 0.048(2) 0.048(2) 0.033(2) -0.0073(18) 0.0137(17) -0.0039(19)
C84 0.0197(15) 0.043(2) 0.0202(15) -0.0110(14) 0.0050(12) 0.0044(14)
C85 0.0185(14) 0.0373(18) 0.0187(15) -0.0119(13) 0.0033(12) 0.0043(13)
C86 0.0249(16) 0.040(2) 0.0247(16) -0.0150(15) 0.0067(13) 0.0036(14)
C87 0.0353(19) 0.039(2) 0.042(2) -0.0147(17) 0.0033(16) 0.0041(16)
C88 0.043(2) 0.051(2) 0.034(2) -0.0229(18) 0.0152(16) 0.0011(18)
C89 0.0303(18) 0.054(2) 0.039(2) -0.0274(18) -0.0005(15) 0.0022(17)
C90 0.0181(14) 0.0348(18) 0.0173(14) -0.0089(13) 0.0051(11) -0.0001(13)
C91 0.0181(14) 0.0418(19) 0.0198(15) -0.0138(14) 0.0057(12) 0.0011(13)
C92 0.0209(15) 0.042(2) 0.0195(15) -0.0118(14) 0.0062(12) -0.0010(14)
C93 0.0172(14) 0.0380(19) 0.0229(15) -0.0147(14) 0.0059(12) 0.0001(13)
C94 0.0245(16) 0.046(2) 0.0262(17) -0.0176(15) 0.0067(13) -0.0073(15)
C95 0.044(2) 0.045(2) 0.061(3) -0.015(2) -0.010(2) -0.0060(19)
C96 0.039(2) 0.057(3) 0.041(2) -0.0213(19) -0.0013(17) -0.0125(19)
C97 0.040(2) 0.075(3) 0.045(2) -0.031(2) 0.0222(18) -0.028(2)
C98 0.0186(14) 0.045(2) 0.0208(15) -0.0153(14) 0.0047(12) 0.0016(14)
C99 0.0170(14) 0.042(2) 0.0206(15) -0.0102(14) 0.0052(12) 0.0034(13)
C100 0.0245(15) 0.047(2) 0.0199(15) -0.0063(14) 0.0046(12) 0.0003(13)
C101 0.032(2) 0.055(3) 0.0234(19) -0.0119(17) 0.0107(15) 0.0021(17)
C102 0.0292(19) 0.055(3) 0.035(2) -0.0020(19) -0.0001(16) 0.0051(18)
C103 0.041(2) 0.054(3) 0.026(2) -0.0076(18) 0.0057(17) -0.0107(19)
C01X 0.033(9) 0.050(6) 0.029(9) -0.009(7) 0.005(8) 0.002(7)
C02X 0.024(4) 0.051(10) 0.025(10) 0.000(9) 0.005(5) -0.001(5)
C03X 0.027(8) 0.053(10) 0.024(7) -0.006(7) 0.001(6) 0.000(8)
C104 0.0171(14) 0.0378(19) 0.0243(16) -0.0135(14) 0.0046(12) -0.0010(13)
C105 0.0183(15) 0.047(2) 0.0206(15) -0.0090(14) 0.0019(12) 0.0015(14)
C106 0.0241(16) 0.046(2) 0.0239(16) -0.0133(15) 0.0028(13) 0.0028(15)
C107 0.0244(16) 0.048(2) 0.0229(16) -0.0105(15) 0.0043(13) 0.0082(15)
C108 0.0287(18) 0.054(2) 0.0245(17) -0.0072(16) 0.0103(14) 0.0038(16)
C109 0.035(2) 0.067(3) 0.053(3) -0.010(2) 0.0205(19) 0.009(2)
C110 0.053(3) 0.068(3) 0.040(2) -0.015(2) 0.017(2) -0.015(2)
C111 0.045(2) 0.067(3) 0.041(2) 0.003(2) 0.0049(19) 0.005(2)
C112 0.0255(16) 0.053(2) 0.0228(16) -0.0149(16) 0.0024(13) 0.0060(16)
C113 0.0198(15) 0.050(2) 0.0247(16) -0.0148(15) 0.0007(13) 0.0043(14)
C114 0.0287(18) 0.060(3) 0.0335(19) -0.0244(18) 0.0012(15) -0.0010(17)
C115 0.031(2) 0.083(3) 0.062(3) -0.036(3) 0.0020(19) -0.011(2)
C116 0.048(2) 0.053(3) 0.052(3) -0.022(2) 0.000(2) 0.000(2)
C117 0.055(3) 0.080(3) 0.041(2) -0.037(2) 0.002(2) -0.008(2)
C118 0.0186(15) 0.049(2) 0.0237(16) -0.0113(15) 0.0034(12) 0.0017(14)
C123 0.024(2) 0.084(4) 0.090(4) -0.023(3) -0.012(2) -0.006(2)
C124 0.038(2) 0.104(4) 0.029(2) -0.001(2) -0.0055(17) 0.019(2)
C125 0.050(3) 0.114(4) 0.041(2) -0.034(3) -0.015(2) 0.048(3)
C126 0.0291(18) 0.060(3) 0.0305(19) -0.0162(18) -0.0016(15) 0.0139(17)
C127 0.034(2) 0.085(3) 0.039(2) -0.033(2) -0.0021(17) 0.021(2)
C128 0.0247(18) 0.073(3) 0.039(2) -0.006(2) 0.0042(16) -0.0036(19)
C129 0.0163(14) 0.045(2) 0.0178(15) -0.0083(14) 0.0024(11) 0.0038(13)
C130 0.0214(15) 0.0389(19) 0.0205(15) -0.0087(14) 0.0015(12) 0.0044(14)
C131 0.0176(15) 0.046(2) 0.0227(16) -0.0078(15) 0.0024(12) 0.0038(14)
C132 0.0238(16) 0.039(2) 0.0251(17) -0.0085(14) 0.0039(13) 0.0007(14)
C133 0.037(2) 0.049(2) 0.033(2) -0.0021(17) 0.0041(16) -0.0031(18)
C134 0.0243(18) 0.058(3) 0.062(3) -0.009(2) 0.0003(18) -0.0009(18)
C135 0.058(3) 0.049(3) 0.047(2) -0.017(2) 0.020(2) -0.013(2)
C136 0.0181(15) 0.047(2) 0.0236(16) -0.0110(15) 0.0050(12) 0.0043(14)
C137 0.0197(15) 0.047(2) 0.0245(16) -0.0129(15) 0.0021(13) 0.0059(14)
C138 0.0318(19) 0.052(2) 0.0345(19) -0.0202(18) 0.0099(15) -0.0032(17)
C139 0.083(4) 0.046(3) 0.056(3) -0.017(2) 0.018(3) 0.004(2)
C140 0.039(2) 0.065(3) 0.042(2) -0.031(2) 0.0147(17) -0.0081(19)
C141 0.039(2) 0.100(4) 0.062(3) -0.055(3) 0.017(2) -0.021(2)
C142 0.0194(15) 0.040(2) 0.0234(16) -0.0079(14) 0.0034(12) 0.0005(14)
C143 0.0170(14) 0.043(2) 0.0233(16) -0.0124(14) 0.0023(12) 0.0053(13)
C144 0.0194(15) 0.0361(19) 0.0246(16) -0.0104(14) 0.0020(12) -0.0001(13)
C145 0.0187(15) 0.046(2) 0.0246(16) -0.0086(15) 0.0051(12) 0.0060(14)
C146 0.0290(17) 0.062(2) 0.0226(16) -0.0013(16) -0.0007(13) -0.0049(16)
C14A 0.047(3) 0.056(3) 0.036(3) 0.000(2) -0.004(2) -0.008(2)
C14B 0.032(2) 0.085(4) 0.031(3) 0.001(3) 0.006(2) -0.003(3)
C14C 0.051(3) 0.069(4) 0.024(3) 0.002(3) -0.010(2) -0.014(3)
C14D 0.035(5) 0.061(6) 0.024(5) -0.003(5) 0.002(4) -0.005(4)
C14E 0.053(7) 0.069(7) 0.026(5) -0.007(5) 0.008(5) -0.002(5)
C14F 0.042(5) 0.067(8) 0.028(6) -0.002(6) -0.009(4) 0.000(5)
C150 0.0206(15) 0.048(2) 0.0219(16) -0.0125(15) -0.0010(12) 0.0033(14)
C151 0.0192(15) 0.045(2) 0.0297(17) -0.0154(15) 0.0015(13) 0.0040(14)
C152 0.0233(16) 0.048(2) 0.0302(18) -0.0128(16) 0.0018(14) -0.0026(15)
C153 0.037(2) 0.050(2) 0.050(2) -0.017(2) -0.0104(18) 0.0001(18)
C154 0.036(2) 0.056(3) 0.043(2) -0.0181(19) -0.0044(17) -0.0011(18)
C155 0.036(2) 0.069(3) 0.048(2) -0.025(2) 0.0150(18) -0.013(2)
C156 0.0178(14) 0.045(2) 0.0234(16) -0.0126(15) 0.0034(12) 0.0032(14)
C1C 0.067(5) 0.052(6) 0.054(5) -0.017(5) 0.014(4) 0.000(5)
C2C 0.059(5) 0.036(5) 0.041(3) -0.013(3) 0.003(3) -0.001(4)
C3C 0.052(4) 0.027(4) 0.039(3) -0.009(3) 0.002(3) 0.001(3)
C4C 0.046(4) 0.025(4) 0.035(3) -0.006(3) -0.002(3) 0.002(4)
C5C 0.042(5) 0.028(5) 0.034(4) -0.006(3) -0.002(3) 0.005(4)
C6C 0.047(6) 0.044(7) 0.043(5) -0.015(5) 0.005(4) 0.003(5)
C1A 0.059(4) 0.050(6) 0.053(4) -0.009(4) 0.010(4) 0.010(4)
C2A 0.058(3) 0.055(5) 0.052(4) -0.010(4) 0.010(3) 0.004(4)
C3A 0.057(3) 0.050(5) 0.053(4) -0.010(4) 0.008(3) 0.005(3)
C4A 0.058(3) 0.038(4) 0.050(4) -0.013(4) 0.010(3) 0.004(3)
C5A 0.055(3) 0.026(4) 0.045(4) -0.009(3) 0.007(3) 0.000(3)
C6A 0.062(4) 0.037(5) 0.050(4) -0.009(4) 0.001(3) 0.000(4)
C1B 0.070(5) 0.057(5) 0.057(4) -0.011(4) 0.005(4) 0.001(4)
C2B 0.065(4) 0.055(5) 0.051(4) -0.005(4) 0.006(3) 0.005(4)
C3B 0.064(4) 0.046(6) 0.054(4) -0.008(4) 0.008(3) 0.008(4)
C4B 0.064(4) 0.044(5) 0.054(4) -0.007(4) 0.007(4) 0.010(4)
C5B 0.064(4) 0.044(6) 0.072(7) 0.003(5) 0.003(4) 0.005(4)
C6B 0.073(7) 0.052(8) 0.084(8) -0.001(7) -0.010(6) 0.011(7)

loop_
_atom_type_symbol
_atom_type_description
_atom_type_scat_dispersion_real
_atom_type_scat_dispersion_imag
_atom_type_scat_source
C C 0.0033 0.0016 'International Tables Vol C Tables 4.2.6.8 and 6.1.1.4'
H H 0.0000 0.0000 'International Tables Vol C Tables 4.2.6.8 and 6.1.1.4'
B B 0.0013 0.0007 'International Tables Vol C Tables 4.2.6.8 and 6.1.1.4'
Si Si 0.0817 0.0704 'International Tables Vol C Tables 4.2.6.8 and 6.1.1.4'

loop_
_geom_angle_atom_site_label_1
_geom_angle_atom_site_label_2
_geom_angle_atom_site_label_3
_geom_angle
_geom_angle_site_symmetry_1
_geom_angle_site_symmetry_3
_geom_angle_publ_flag
C67 B1 C70 105.0(3) . . ?
C67 B1 C53 127.7(3) . . ?
C70 B1 C53 127.0(3) . . ?
C67 B1 Si1B 74.3(2) . . ?
C70 B1 Si1B 63.2(2) . . ?
C53 B1 Si1B 131.4(3) . . ?
C67 B1 Si1 66.27(19) . . ?
C70 B1 Si1 66.3(2) . . ?
C53 B1 Si1 126.2(3) . . ?
C68 C67 B1 106.9(3) . . ?
C68 C67 Si3 125.1(2) . . ?
B1 C67 Si3 127.6(2) . . ?
C68 C67 Si1 68.80(18) . . ?
B1 C67 Si1 70.8(2) . . ?
Si3 C67 Si1 130.18(17) . . ?
C68 C67 Si1B 67.3(2) . . ?
B1 C67 Si1B 61.4(2) . . ?
Si3 C67 Si1B 131.8(2) . . ?
C69 C68 C67 110.7(2) . . ?
C69 C68 C77 122.6(3) . . ?
C67 C68 C77 126.7(3) . . ?
C69 C68 Si1 70.88(18) . . ?
C67 C68 Si1 69.57(17) . . ?
C77 C68 Si1 124.4(2) . . ?
C69 C68 Si1B 62.5(2) . . ?
C67 C68 Si1B 71.7(2) . . ?
C77 C68 Si1B 134.9(3) . . ?
C68 C69 C70 110.3(3) . . ?
C68 C69 C91 122.1(2) . . ?
C70 C69 C91 127.5(3) . . ?
C68 C69 Si1B 75.4(2) . . ?
C70 C69 Si1B 65.8(2) . . ?
C91 C69 Si1B 124.6(3) . . ?
C68 C69 Si1 68.76(17) . . ?
C70 C69 Si1 69.00(18) . . ?
C91 C69 Si1 130.1(2) . . ?
C69 C70 B1 106.8(3) . . ?
C69 C70 Si1B 68.3(2) . . ?
B1 C70 Si1B 68.4(3) . . ?
C69 C70 Si2 126.1(2) . . ?
B1 C70 Si2 126.8(2) . . ?
Si1B C70 Si2 132.6(2) . . ?
C69 C70 Si1 69.86(18) . . ?
B1 C70 Si1 70.4(2) . . ?
Si2 C70 Si1 120.43(19) . . ?
C68 Si1 C67 41.62(12) . . ?
C68 Si1 C70 70.10(12) . . ?
C67 Si1 C70 72.67(14) . . ?
C68 Si1 C69 40.36(12) . . ?
C67 Si1 C69 69.96(13) . . ?
C70 Si1 C69 41.13(11) . . ?
C68 Si1 B1 70.32(14) . . ?
C67 Si1 B1 42.91(12) . . ?
C70 Si1 B1 43.36(14) . . ?
C69 Si1 B1 70.07(14) . . ?
C70 Si1B C69 45.93(18) . . ?
C70 Si1B B1 48.4(2) . . ?
C69 Si1B B1 78.6(3) . . ?
C70 Si1B C68 74.3(2) . . ?
C69 Si1B C68 42.14(17) . . ?
B1 Si1B C68 74.3(2) . . ?
C70 Si1B C67 75.9(2) . . ?
C69 Si1B C67 72.6(2) . . ?
B1 Si1B C67 44.29(17) . . ?
C68 Si1B C67 41.00(15) . . ?
C2 C1 C14 117.8(3) . . ?
C2 C1 B2 122.3(3) . . ?
C14 C1 B2 119.8(3) . . ?
C74 Si2 C70 108.28(16) . . ?
C74 Si2 C76 109.0(2) . . ?
C70 Si2 C76 109.26(18) . . ?
C74 Si2 C75 108.6(2) . . ?
C70 Si2 C75 112.88(15) . . ?
C76 Si2 C75 108.73(19) . . ?
C1 C2 C3 122.4(3) . . ?
C1 C2 H2 118.8 . . ?
C3 C2 H2 118.8 . . ?
C15 B2 C18 104.3(3) . . ?
C15 B2 C1 128.1(3) . . ?
C18 B2 C1 127.1(3) . . ?
C15 B2 Si4 65.69(18) . . ?
C18 B2 Si4 65.61(18) . . ?
C1 B2 Si4 126.3(3) . . ?
C16 C15 B2 107.3(3) . . ?
C16 C15 Si5 125.9(2) . . ?
B2 C15 Si5 126.2(2) . . ?
C16 C15 Si4 69.31(18) . . ?
B2 C15 Si4 71.98(19) . . ?
Si5 C15 Si4 130.92(18) . . ?
C17 C16 C15 110.2(2) . . ?
C17 C16 C25 122.4(3) . . ?
C15 C16 C25 127.3(3) . . ?
C17 C16 Si4 70.29(18) . . ?
C15 C16 Si4 69.72(18) . . ?
C25 C16 Si4 124.5(2) . . ?
C16 C17 C18 110.8(3) . . ?
C16 C17 C39 121.9(3) . . ?
C18 C17 C39 127.3(3) . . ?
C16 C17 Si4 69.78(18) . . ?
C18 C17 Si4 69.62(18) . . ?
C39 C17 Si4 129.2(2) . . ?
C17 C18 B2 106.9(2) . . ?
C17 C18 Si6 126.1(2) . . ?
B2 C18 Si6 126.7(2) . . ?
C17 C18 Si4 69.67(18) . . ?
B2 C18 Si4 71.84(18) . . ?
Si6 C18 Si4 119.18(18) . . ?
C16 Si4 C15 40.97(12) . . ?
C16 Si4 C18 69.21(12) . . ?
C15 Si4 C18 71.62(13) . . ?
C16 Si4 C17 39.93(12) . . ?
C15 Si4 C17 68.97(12) . . ?
C18 Si4 C17 40.71(11) . . ?
C16 Si4 B2 69.12(13) . . ?
C15 Si4 B2 42.33(12) . . ?
C18 Si4 B2 42.55(12) . . ?
C17 Si4 B2 68.87(13) . . ?
C72 Si3 C71 109.0(2) . . ?
C72 Si3 C73 109.52(19) . . ?
C71 Si3 C73 107.57(18) . . ?
C72 Si3 C67 110.44(17) . . ?
C71 Si3 C67 108.58(17) . . ?
C73 Si3 C67 111.66(16) . . ?
C8 C3 C2 117.1(3) . . ?
C8 C3 C4 122.5(3) . . ?
C2 C3 C4 120.4(3) . . ?
C20 Si5 C19 108.55(19) . . ?
C20 Si5 C21 107.67(17) . . ?
C19 Si5 C21 109.11(18) . . ?
C20 Si5 C15 108.14(16) . . ?
C19 Si5 C15 111.93(16) . . ?
C21 Si5 C15 111.31(15) . . ?
C22 Si6 C24 107.6(2) . . ?
C22 Si6 C23 108.31(19) . . ?
C24 Si6 C23 110.6(2) . . ?
C22 Si6 C18 113.52(15) . . ?
C24 Si6 C18 108.24(16) . . ?
C23 Si6 C18 108.56(19) . . ?
C122 B3 C119 104.3(3) . . ?
C122 B3 C105 127.1(3) . . ?
C119 B3 C105 128.5(3) . . ?
C122 B3 Si7B 68.4(3) . . ?
C119 B3 Si7B 70.4(3) . . ?
C105 B3 Si7B 128.7(3) . . ?
C122 B3 Si7 65.94(19) . . ?
C119 B3 Si7 66.29(19) . . ?
C105 B3 Si7 127.6(3) . . ?
C120 C119 B3 107.3(3) . . ?
C120 C119 Si9 125.3(2) . . ?
B3 C119 Si9 127.0(2) . . ?
C120 C119 Si7 69.75(18) . . ?
B3 C119 Si7 71.09(19) . . ?
Si9 C119 Si7 119.19(17) . . ?
C120 C119 Si7B 67.8(3) . . ?
B3 C119 Si7B 65.6(3) . . ?
Si9 C119 Si7B 137.1(3) . . ?
C121 C120 C119 110.4(2) . . ?
C121 C120 C129 122.4(3) . . ?
C119 C120 C129 127.2(3) . . ?
C121 C120 Si7B 68.8(3) . . ?
C119 C120 Si7B 71.3(3) . . ?
C129 C120 Si7B 125.8(3) . . ?
C121 C120 Si7 69.19(18) . . ?
C119 C120 Si7 69.74(18) . . ?
C129 C120 Si7 128.7(2) . . ?
C120 C121 C122 110.3(3) . . ?
C120 C121 C143 122.5(3) . . ?
C122 C121 C143 127.1(3) . . ?
C120 C121 Si7B 70.2(3) . . ?
C122 C121 Si7B 69.6(3) . . ?
C143 C121 Si7B 129.5(3) . . ?
C120 C121 Si7 70.66(19) . . ?
C122 C121 Si7 69.85(18) . . ?
C143 C121 Si7 123.7(2) . . ?
C121 C122 B3 107.4(3) . . ?
C121 C122 Si8 125.4(2) . . ?
B3 C122 Si8 126.8(2) . . ?
C121 C122 Si7B 68.7(3) . . ?
B3 C122 Si7B 67.1(3) . . ?
Si8 C122 Si7B 123.7(3) . . ?
C121 C122 Si7 69.19(18) . . ?
B3 C122 Si7 71.48(19) . . ?
Si8 C122 Si7 130.28(18) . . ?
C121 Si7 C122 40.96(11) . . ?
C121 Si7 C119 69.16(13) . . ?
C122 Si7 C119 71.53(13) . . ?
C121 Si7 C120 40.14(12) . . ?
C122 Si7 C120 69.06(12) . . ?
C119 Si7 C120 40.50(12) . . ?
C121 Si7 B3 69.50(14) . . ?
C122 Si7 B3 42.58(13) . . ?
C119 Si7 B3 42.62(12) . . ?
C120 Si7 B3 69.12(13) . . ?
B3 Si7B C121 73.0(3) . . ?
B3 Si7B C122 44.5(2) . . ?
C121 Si7B C122 41.76(18) . . ?
B3 Si7B C120 72.6(3) . . ?
C121 Si7B C120 40.97(19) . . ?
C122 Si7B C120 70.6(3) . . ?
B3 Si7B C119 44.0(2) . . ?
C121 Si7B C119 69.8(3) . . ?
C122 Si7B C119 72.1(3) . . ?
C120 Si7B C119 40.84(18) . . ?
C124 Si9 C123 108.9(3) . . ?
C124 Si9 C125 107.5(2) . . ?
C123 Si9 C125 109.9(3) . . ?
C124 Si9 C119 108.47(17) . . ?
C123 Si9 C119 109.73(19) . . ?
C125 Si9 C119 112.19(18) . . ?
C8 C9 C14 117.3(3) . . ?
C8 C9 C10 122.9(3) . . ?
C14 C9 C10 119.8(3) . . ?
C127 Si8 C128 109.3(2) . . ?
C127 Si8 C126 107.37(19) . . ?
C128 Si8 C126 108.80(19) . . ?
C127 Si8 C122 108.25(17) . . ?
C128 Si8 C122 110.79(17) . . ?
C126 Si8 C122 112.25(15) . . ?
C9 C8 C3 123.2(3) . . ?
C9 C8 H8 118.4 . . ?
C3 C8 H8 118.4 . . ?
C13 C10 C11 108.5(4) . . ?
C13 C10 C9 112.5(3) . . ?
C11 C10 C9 109.4(3) . . ?
C13 C10 C12 108.2(3) . . ?
C11 C10 C12 108.3(4) . . ?
C9 C10 C12 109.9(3) . . ?
C10 C11 H11A 109.5 . . ?
C10 C11 H11B 109.5 . . ?
H11A C11 H11B 109.5 . . ?
C10 C11 H11C 109.5 . . ?
H11A C11 H11C 109.5 . . ?
H11B C11 H11C 109.5 . . ?
C10 C12 H12A 109.5 . . ?
C10 C12 H12B 109.5 . . ?
H12A C12 H12B 109.5 . . ?
C10 C12 H12C 109.5 . . ?
H12A C12 H12C 109.5 . . ?
H12B C12 H12C 109.5 . . ?
C1 C14 C9 122.1(3) . . ?
C1 C14 H14 118.9 . . ?
C9 C14 H14 118.9 . . ?
C10 C13 H13A 109.5 . . ?
C10 C13 H13B 109.5 . . ?
H13A C13 H13B 109.5 . . ?
C10 C13 H13C 109.5 . . ?
H13A C13 H13C 109.5 . . ?
H13B C13 H13C 109.5 . . ?
Si5 C19 H19A 109.5 . . ?
Si5 C19 H19B 109.5 . . ?
H19A C19 H19B 109.5 . . ?
Si5 C19 H19C 109.5 . . ?
H19A C19 H19C 109.5 . . ?
H19B C19 H19C 109.5 . . ?
Si5 C21 H21A 109.5 . . ?
Si5 C21 H21B 109.5 . . ?
H21A C21 H21B 109.5 . . ?
Si5 C21 H21C 109.5 . . ?
H21A C21 H21C 109.5 . . ?
H21B C21 H21C 109.5 . . ?
Si5 C20 H20A 109.5 . . ?
Si5 C20 H20B 109.5 . . ?
H20A C20 H20B 109.5 . . ?
Si5 C20 H20C 109.5 . . ?
H20A C20 H20C 109.5 . . ?
H20B C20 H20C 109.5 . . ?
Si6 C22 H22A 109.5 . . ?
Si6 C22 H22B 109.5 . . ?
H22A C22 H22B 109.5 . . ?
Si6 C22 H22C 109.5 . . ?
H22A C22 H22C 109.5 . . ?
H22B C22 H22C 109.5 . . ?
Si6 C23 H23A 109.5 . . ?
Si6 C23 H23B 109.5 . . ?
H23A C23 H23B 109.5 . . ?
Si6 C23 H23C 109.5 . . ?
H23A C23 H23C 109.5 . . ?
H23B C23 H23C 109.5 . . ?
Si6 C24 H24A 109.5 . . ?
Si6 C24 H24B 109.5 . . ?
H24A C24 H24B 109.5 . . ?
Si6 C24 H24C 109.5 . . ?
H24A C24 H24C 109.5 . . ?
H24B C24 H24C 109.5 . . ?
C26 C25 C38 119.9(3) . . ?
C26 C25 C16 122.2(3) . . ?
C38 C25 C16 117.8(3) . . ?
C25 C26 C27 121.1(3) . . ?
C25 C26 H26 119.4 . . ?
C27 C26 H26 119.4 . . ?
C32 C27 C26 117.5(3) . . ?
C32 C27 C28 122.6(3) . . ?
C26 C27 C28 119.9(3) . . ?
C31 C28 C29 111.0(4) . . ?
C31 C28 C27 109.0(3) . . ?
C29 C28 C27 109.6(3) . . ?
C31 C28 C30 108.5(3) . . ?
C29 C28 C30 106.8(3) . . ?
C27 C28 C30 111.9(3) . . ?
C28 C29 H29A 109.5 . . ?
C28 C29 H29B 109.5 . . ?
H29A C29 H29B 109.5 . . ?
C28 C29 H29C 109.5 . . ?
H29A C29 H29C 109.5 . . ?
H29B C29 H29C 109.5 . . ?
C28 C30 H30A 109.5 . . ?
C28 C30 H30B 109.5 . . ?
H30A C30 H30B 109.5 . . ?
C28 C30 H30C 109.5 . . ?
H30A C30 H30C 109.5 . . ?
H30B C30 H30C 109.5 . . ?
C32 C33 C38 118.5(3) . . ?
C32 C33 C34 122.9(3) . . ?
C38 C33 C34 118.6(3) . . ?
C33 C32 C27 122.5(3) . . ?
C33 C32 H32 118.8 . . ?
C27 C32 H32 118.8 . . ?
C28 C31 H31A 109.5 . . ?
C28 C31 H31B 109.5 . . ?
H31A C31 H31B 109.5 . . ?
C28 C31 H31C 109.5 . . ?
H31A C31 H31C 109.5 . . ?
H31B C31 H31C 109.5 . . ?
C37 C34 C33 108.7(3) . . ?
C37 C34 C36 109.8(3) . . ?
C33 C34 C36 110.2(3) . . ?
C37 C34 C35 108.1(3) . . ?
C33 C34 C35 112.2(3) . . ?
C36 C34 C35 107.8(3) . . ?
C34 C35 H35A 109.5 . . ?
C34 C35 H35B 109.5 . . ?
H35A C35 H35B 109.5 . . ?
C34 C35 H35C 109.5 . . ?
H35A C35 H35C 109.5 . . ?
H35B C35 H35C 109.5 . . ?
C34 C36 H36A 109.5 . . ?
C34 C36 H36B 109.5 . . ?
H36A C36 H36B 109.5 . . ?
C34 C36 H36C 109.5 . . ?
H36A C36 H36C 109.5 . . ?
H36B C36 H36C 109.5 . . ?
C34 C37 H37A 109.5 . . ?
C34 C37 H37B 109.5 . . ?
H37A C37 H37B 109.5 . . ?
C34 C37 H37C 109.5 . . ?
H37A C37 H37C 109.5 . . ?
H37B C37 H37C 109.5 . . ?
C25 C38 C33 120.5(3) . . ?
C25 C38 H38 119.8 . . ?
C33 C38 H38 119.8 . . ?
C52 C39 C40 120.2(3) . . ?
C52 C39 C17 118.5(3) . . ?
C40 C39 C17 121.1(3) . . ?
C41 C40 C39 120.4(3) . . ?
C41 C40 H40 119.8 . . ?
C39 C40 H40 119.8 . . ?
C40 C41 C46 118.1(3) . . ?
C40 C41 C42 121.6(3) . . ?
C46 C41 C42 120.2(3) . . ?
C41 C42 C45 112.7(3) . . ?
C41 C42 C44 109.4(3) . . ?
C45 C42 C44 107.7(3) . . ?
C41 C42 C43 108.9(3) . . ?
C45 C42 C43 108.3(4) . . ?
C44 C42 C43 109.7(3) . . ?
C42 C45 H45A 109.5 . . ?
C42 C45 H45B 109.5 . . ?
H45A C45 H45B 109.5 . . ?
C42 C45 H45C 109.5 . . ?
H45A C45 H45C 109.5 . . ?
H45B C45 H45C 109.5 . . ?
C42 C44 H44A 109.5 . . ?
C42 C44 H44B 109.5 . . ?
H44A C44 H44B 109.5 . . ?
C42 C44 H44C 109.5 . . ?
H44A C44 H44C 109.5 . . ?
H44B C44 H44C 109.5 . . ?
C42 C43 H43A 109.5 . . ?
C42 C43 H43B 109.5 . . ?
H43A C43 H43B 109.5 . . ?
C42 C43 H43C 109.5 . . ?
H43A C43 H43C 109.5 . . ?
H43B C43 H43C 109.5 . . ?
C47 C46 C41 122.9(3) . . ?
C47 C46 H46 118.5 . . ?
C41 C46 H46 118.5 . . ?
C46 C47 C52 117.1(3) . . ?
C46 C47 C48 122.6(3) . . ?
C52 C47 C48 120.3(3) . . ?
C49B C48 C51B 120.4(9) . . ?
C50 C48 C49 110.5(4) . . ?
C49B C48 C47 105.7(5) . . ?
C51B C48 C47 112.6(6) . . ?
C50 C48 C47 110.2(4) . . ?
C49 C48 C47 114.4(4) . . ?
C50 C48 C51 105.7(5) . . ?
C49 C48 C51 106.2(5) . . ?
C47 C48 C51 109.5(4) . . ?
C49B C48 C50B 106.2(7) . . ?
C51B C48 C50B 106.3(8) . . ?
C47 C48 C50B 104.3(6) . . ?
C48 C49 H49A 109.5 . . ?
C48 C49 H49B 109.5 . . ?
H49A C49 H49B 109.5 . . ?
C48 C49 H49C 109.5 . . ?
H49A C49 H49C 109.5 . . ?
H49B C49 H49C 109.5 . . ?
C48 C50 H50A 109.5 . . ?
C48 C50 H50B 109.5 . . ?
H50A C50 H50B 109.5 . . ?
C48 C50 H50C 109.5 . . ?
H50A C50 H50C 109.5 . . ?
H50B C50 H50C 109.5 . . ?
C48 C51 H51A 109.5 . . ?
C48 C51 H51B 109.5 . . ?
H51A C51 H51B 109.5 . . ?
C48 C51 H51C 109.5 . . ?
H51A C51 H51C 109.5 . . ?
H51B C51 H51C 109.5 . . ?
C48 C49B H49D 109.5 . . ?
C48 C49B H49E 109.5 . . ?
H49D C49B H49E 109.5 . . ?
C48 C49B H49F 109.5 . . ?
H49D C49B H49F 109.5 . . ?
H49E C49B H49F 109.5 . . ?
C48 C50B H50D 109.5 . . ?
C48 C50B H50E 109.5 . . ?
H50D C50B H50E 109.5 . . ?
C48 C50B H50F 109.5 . . ?
H50D C50B H50F 109.5 . . ?
H50E C50B H50F 109.5 . . ?
C48 C51B H51D 109.5 . . ?
C48 C51B H51E 109.5 . . ?
H51D C51B H51E 109.5 . . ?
C48 C51B H51F 109.5 . . ?
H51D C51B H51F 109.5 . . ?
H51E C51B H51F 109.5 . . ?
C6 C4 C7 111.7(4) . . ?
C6 C4 C3 109.6(3) . . ?
C7X C4 C3 119.9(12) . . ?
C7 C4 C3 111.7(3) . . ?
C7X C4 C5X 110.8(13) . . ?
C3 C4 C5X 117.9(10) . . ?
C6 C4 C5 109.2(4) . . ?
C7 C4 C5 106.5(4) . . ?
C3 C4 C5 108.1(3) . . ?
C7X C4 C6X 102.5(13) . . ?
C3 C4 C6X 104.0(10) . . ?
C5X C4 C6X 97.2(12) . . ?
C4 C5 H5A 109.5 . . ?
C4 C5 H5B 109.5 . . ?
H5A C5 H5B 109.5 . . ?
C4 C5 H5C 109.5 . . ?
H5A C5 H5C 109.5 . . ?
H5B C5 H5C 109.5 . . ?
C4 C6 H6A 109.5 . . ?
C4 C6 H6B 109.5 . . ?
H6A C6 H6B 109.5 . . ?
C4 C6 H6C 109.5 . . ?
H6A C6 H6C 109.5 . . ?
H6B C6 H6C 109.5 . . ?
C4 C7 H7A 109.5 . . ?
C4 C7 H7B 109.5 . . ?
H7A C7 H7B 109.5 . . ?
C4 C7 H7C 109.5 . . ?
H7A C7 H7C 109.5 . . ?
H7B C7 H7C 109.5 . . ?
C4 C5X H5XA 109.5 . . ?
C4 C5X H5XB 109.5 . . ?
H5XA C5X H5XB 109.5 . . ?
C4 C5X H5XC 109.5 . . ?
H5XA C5X H5XC 109.5 . . ?
H5XB C5X H5XC 109.5 . . ?
C4 C6X H6XA 109.5 . . ?
C4 C6X H6XB 109.5 . . ?
H6XA C6X H6XB 109.5 . . ?
C4 C6X H6XC 109.5 . . ?
H6XA C6X H6XC 109.5 . . ?
H6XB C6X H6XC 109.5 . . ?
C4 C7X H7XA 109.5 . . ?
C4 C7X H7XB 109.5 . . ?
H7XA C7X H7XB 109.5 . . ?
C4 C7X H7XC 109.5 . . ?
H7XA C7X H7XC 109.5 . . ?
H7XB C7X H7XC 109.5 . . ?
C39 C52 C47 121.1(3) . . ?
C39 C52 H52 119.4 . . ?
C47 C52 H52 119.4 . . ?
C54 C53 C66 117.6(3) . . ?
C54 C53 B1 121.2(3) . . ?
C66 C53 B1 121.2(3) . . ?
C53 C54 C55 122.1(3) . . ?
C53 C54 H54 119.0 . . ?
C55 C54 H54 119.0 . . ?
C60 C55 C54 117.7(3) . . ?
C60 C55 C56 122.7(3) . . ?
C54 C55 C56 119.6(3) . . ?
C58 C56 C57 108.8(4) . . ?
C58 C56 C55 109.6(3) . . ?
C57 C56 C55 112.2(3) . . ?
C58 C56 C59 108.2(4) . . ?
C57 C56 C59 109.1(3) . . ?
C55 C56 C59 108.9(3) . . ?
C56 C57 H57A 109.5 . . ?
C56 C57 H57B 109.5 . . ?
H57A C57 H57B 109.5 . . ?
C56 C57 H57C 109.5 . . ?
H57A C57 H57C 109.5 . . ?
H57B C57 H57C 109.5 . . ?
C56 C58 H58A 109.5 . . ?
C56 C58 H58B 109.5 . . ?
H58A C58 H58B 109.5 . . ?
C56 C58 H58C 109.5 . . ?
H58A C58 H58C 109.5 . . ?
H58B C58 H58C 109.5 . . ?
C56 C59 H59A 109.5 . . ?
C56 C59 H59B 109.5 . . ?
H59A C59 H59B 109.5 . . ?
C56 C59 H59C 109.5 . . ?
H59A C59 H59C 109.5 . . ?
H59B C59 H59C 109.5 . . ?
C61 C60 C55 122.6(3) . . ?
C61 C60 H60 118.7 . . ?
C55 C60 H60 118.7 . . ?
C60 C61 C66 117.7(3) . . ?
C60 C61 C62 123.3(3) . . ?
C66 C61 C62 118.9(3) . . ?
C65 C62 C63 108.2(3) . . ?
C65 C62 C64 109.6(3) . . ?
C63 C62 C64 108.6(3) . . ?
C65 C62 C61 109.6(3) . . ?
C63 C62 C61 111.9(3) . . ?
C64 C62 C61 108.9(3) . . ?
C62 C63 H63A 109.5 . . ?
C62 C63 H63B 109.5 . . ?
H63A C63 H63B 109.5 . . ?
C62 C63 H63C 109.5 . . ?
H63A C63 H63C 109.5 . . ?
H63B C63 H63C 109.5 . . ?
C62 C64 H64A 109.5 . . ?
C62 C64 H64B 109.5 . . ?
H64A C64 H64B 109.5 . . ?
C62 C64 H64C 109.5 . . ?
H64A C64 H64C 109.5 . . ?
H64B C64 H64C 109.5 . . ?
C62 C65 H65A 109.5 . . ?
C62 C65 H65B 109.5 . . ?
H65A C65 H65B 109.5 . . ?
C62 C65 H65C 109.5 . . ?
H65A C65 H65C 109.5 . . ?
H65B C65 H65C 109.5 . . ?
C53 C66 C61 122.3(3) . . ?
C53 C66 H66 118.9 . . ?
C61 C66 H66 118.9 . . ?
Si3 C71 H71A 109.5 . . ?
Si3 C71 H71B 109.5 . . ?
H71A C71 H71B 109.5 . . ?
Si3 C71 H71C 109.5 . . ?
H71A C71 H71C 109.5 . . ?
H71B C71 H71C 109.5 . . ?
Si3 C72 H72A 109.5 . . ?
Si3 C72 H72B 109.5 . . ?
H72A C72 H72B 109.5 . . ?
Si3 C72 H72C 109.5 . . ?
H72A C72 H72C 109.5 . . ?
H72B C72 H72C 109.5 . . ?
Si3 C73 H73A 109.5 . . ?
Si3 C73 H73B 109.5 . . ?
H73A C73 H73B 109.5 . . ?
Si3 C73 H73C 109.5 . . ?
H73A C73 H73C 109.5 . . ?
H73B C73 H73C 109.5 . . ?
Si2 C74 H74A 109.5 . . ?
Si2 C74 H74B 109.5 . . ?
H74A C74 H74B 109.5 . . ?
Si2 C74 H74C 109.5 . . ?
H74A C74 H74C 109.5 . . ?
H74B C74 H74C 109.5 . . ?
Si2 C75 H75A 109.5 . . ?
Si2 C75 H75B 109.5 . . ?
H75A C75 H75B 109.5 . . ?
Si2 C75 H75C 109.5 . . ?
H75A C75 H75C 109.5 . . ?
H75B C75 H75C 109.5 . . ?
Si2 C76 H76A 109.5 . . ?
Si2 C76 H76B 109.5 . . ?
H76A C76 H76B 109.5 . . ?
Si2 C76 H76C 109.5 . . ?
H76A C76 H76C 109.5 . . ?
H76B C76 H76C 109.5 . . ?
C90 C77 C78 120.7(3) . . ?
C90 C77 C68 119.0(3) . . ?
C78 C77 C68 120.2(3) . . ?
C77 C78 C79 120.5(3) . . ?
C77 C78 H78 119.7 . . ?
C79 C78 H78 119.7 . . ?
C78 C79 C84 117.7(3) . . ?
C78 C79 C80 122.0(3) . . ?
C84 C79 C80 120.4(3) . . ?
C83 C80 C79 110.4(3) . . ?
C83 C80 C82 109.9(3) . . ?
C79 C80 C82 108.7(3) . . ?
C83 C80 C81 107.8(3) . . ?
C79 C80 C81 112.6(3) . . ?
C82 C80 C81 107.3(3) . . ?
C80 C81 H81A 109.5 . . ?
C80 C81 H81B 109.5 . . ?
H81A C81 H81B 109.5 . . ?
C80 C81 H81C 109.5 . . ?
H81A C81 H81C 109.5 . . ?
H81B C81 H81C 109.5 . . ?
C80 C82 H82A 109.5 . . ?
C80 C82 H82B 109.5 . . ?
H82A C82 H82B 109.5 . . ?
C80 C82 H82C 109.5 . . ?
H82A C82 H82C 109.5 . . ?
H82B C82 H82C 109.5 . . ?
C80 C83 H83A 109.5 . . ?
C80 C83 H83B 109.5 . . ?
H83A C83 H83B 109.5 . . ?
C80 C83 H83C 109.5 . . ?
H83A C83 H83C 109.5 . . ?
H83B C83 H83C 109.5 . . ?
C85 C84 C79 122.9(3) . . ?
C85 C84 H84 118.6 . . ?
C79 C84 H84 118.6 . . ?
C84 C85 C90 117.8(3) . . ?
C84 C85 C86 123.3(3) . . ?
C90 C85 C86 118.9(3) . . ?
C85 C86 C87 108.8(3) . . ?
C85 C86 C88 112.6(3) . . ?
C87 C86 C88 108.3(3) . . ?
C85 C86 C89 109.9(3) . . ?
C87 C86 C89 109.6(3) . . ?
C88 C86 C89 107.5(3) . . ?
C86 C87 H87A 109.5 . . ?
C86 C87 H87B 109.5 . . ?
H87A C87 H87B 109.5 . . ?
C86 C87 H87C 109.5 . . ?
H87A C87 H87C 109.5 . . ?
H87B C87 H87C 109.5 . . ?
C86 C88 H88A 109.5 . . ?
C86 C88 H88B 109.5 . . ?
H88A C88 H88B 109.5 . . ?
C86 C88 H88C 109.5 . . ?
H88A C88 H88C 109.5 . . ?
H88B C88 H88C 109.5 . . ?
C86 C89 H89A 109.5 . . ?
C86 C89 H89B 109.5 . . ?
H89A C89 H89B 109.5 . . ?
C86 C89 H89C 109.5 . . ?
H89A C89 H89C 109.5 . . ?
H89B C89 H89C 109.5 . . ?
C77 C90 C85 120.4(3) . . ?
C77 C90 H90 119.8 . . ?
C85 C90 H90 119.8 . . ?
C92 C91 C104 119.8(3) . . ?
C92 C91 C69 118.9(3) . . ?
C104 C91 C69 121.2(3) . . ?
C91 C92 C93 121.2(3) . . ?
C91 C92 H92 119.4 . . ?
C93 C92 H92 119.4 . . ?
C98 C93 C92 117.1(3) . . ?
C98 C93 C94 123.4(3) . . ?
C92 C93 C94 119.5(3) . . ?
C96 C94 C97 107.2(3) . . ?
C96 C94 C93 112.7(3) . . ?
C97 C94 C93 109.5(3) . . ?
C96 C94 C95 108.7(3) . . ?
C97 C94 C95 109.6(3) . . ?
C93 C94 C95 109.2(3) . . ?
C94 C95 H95A 109.5 . . ?
C94 C95 H95B 109.5 . . ?
H95A C95 H95B 109.5 . . ?
C94 C95 H95C 109.5 . . ?
H95A C95 H95C 109.5 . . ?
H95B C95 H95C 109.5 . . ?
C94 C96 H96A 109.5 . . ?
C94 C96 H96B 109.5 . . ?
H96A C96 H96B 109.5 . . ?
C94 C96 H96C 109.5 . . ?
H96A C96 H96C 109.5 . . ?
H96B C96 H96C 109.5 . . ?
C94 C97 H97A 109.5 . . ?
C94 C97 H97B 109.5 . . ?
H97A C97 H97B 109.5 . . ?
C94 C97 H97C 109.5 . . ?
H97A C97 H97C 109.5 . . ?
H97B C97 H97C 109.5 . . ?
C99 C98 C93 123.0(3) . . ?
C99 C98 H98 118.5 . . ?
C93 C98 H98 118.5 . . ?
C104 C99 C98 118.0(3) . . ?
C104 C99 C100 121.7(3) . . ?
C98 C99 C100 120.2(3) . . ?
C03X C100 C02X 115.8(15) . . ?
C103 C100 C102 109.5(3) . . ?
C03X C100 C99 117.3(15) . . ?
C103 C100 C99 113.1(3) . . ?
C02X C100 C99 108.1(14) . . ?
C102 C100 C99 109.9(3) . . ?
C103 C100 C101 108.0(3) . . ?
C102 C100 C101 107.5(3) . . ?
C99 C100 C101 108.6(3) . . ?
C03X C100 C01X 107.3(15) . . ?
C02X C100 C01X 106.0(15) . . ?
C99 C100 C01X 100.6(14) . . ?
C100 C101 H10A 109.5 . . ?
C100 C101 H10B 109.5 . . ?
H10A C101 H10B 109.5 . . ?
C100 C101 H10C 109.5 . . ?
H10A C101 H10C 109.5 . . ?
H10B C101 H10C 109.5 . . ?
C100 C102 H10D 109.5 . . ?
C100 C102 H10E 109.5 . . ?
H10D C102 H10E 109.5 . . ?
C100 C102 H10F 109.5 . . ?
H10D C102 H10F 109.5 . . ?
H10E C102 H10F 109.5 . . ?
C100 C103 H10G 109.5 . . ?
C100 C103 H10H 109.5 . . ?
H10G C103 H10H 109.5 . . ?
C100 C103 H10I 109.5 . . ?
H10G C103 H10I 109.5 . . ?
H10H C103 H10I 109.5 . . ?
C100 C01X H01A 109.5 . . ?
C100 C01X H01B 109.5 . . ?
H01A C01X H01B 109.5 . . ?
C100 C01X H01C 109.5 . . ?
H01A C01X H01C 109.5 . . ?
H01B C01X H01C 109.5 . . ?
C100 C02X H02A 109.5 . . ?
C100 C02X H02B 109.5 . . ?
H02A C02X H02B 109.5 . . ?
C100 C02X H02C 109.5 . . ?
H02A C02X H02C 109.5 . . ?
H02B C02X H02C 109.5 . . ?
C100 C03X H03A 109.5 . . ?
C100 C03X H03B 109.5 . . ?
H03A C03X H03B 109.5 . . ?
C100 C03X H03C 109.5 . . ?
H03A C03X H03C 109.5 . . ?
H03B C03X H03C 109.5 . . ?
C99 C104 C91 120.9(3) . . ?
C99 C104 H104 119.5 . . ?
C91 C104 H104 119.5 . . ?
C118 C105 C106 118.0(3) . . ?
C118 C105 B3 119.4(3) . . ?
C106 C105 B3 122.5(3) . . ?
C107 C106 C105 121.7(3) . . ?
C107 C106 H106 119.1 . . ?
C105 C106 H106 119.2 . . ?
C106 C107 C112 117.7(3) . . ?
C106 C107 C108 122.4(3) . . ?
C112 C107 C108 119.8(3) . . ?
C110 C108 C109 107.8(3) . . ?
C110 C108 C111 109.8(4) . . ?
C109 C108 C111 107.8(3) . . ?
C110 C108 C107 112.7(3) . . ?
C109 C108 C107 108.7(3) . . ?
C111 C108 C107 109.9(3) . . ?
C108 C109 H10J 109.5 . . ?
C108 C109 H10K 109.5 . . ?
H10J C109 H10K 109.5 . . ?
C108 C109 H10L 109.5 . . ?
H10J C109 H10L 109.5 . . ?
H10K C109 H10L 109.5 . . ?
C108 C110 H11D 109.5 . . ?
C108 C110 H11E 109.5 . . ?
H11D C110 H11E 109.5 . . ?
C108 C110 H11F 109.5 . . ?
H11D C110 H11F 109.5 . . ?
H11E C110 H11F 109.5 . . ?
C108 C111 H11G 109.5 . . ?
C108 C111 H11H 109.5 . . ?
H11G C111 H11H 109.5 . . ?
C108 C111 H11I 109.5 . . ?
H11G C111 H11I 109.5 . . ?
H11H C111 H11I 109.5 . . ?
C113 C112 C107 123.0(3) . . ?
C113 C112 H112 118.5 . . ?
C107 C112 H112 118.5 . . ?
C112 C113 C118 117.3(3) . . ?
C112 C113 C114 123.1(3) . . ?
C118 C113 C114 119.6(3) . . ?
C113 C114 C117 112.8(3) . . ?
C113 C114 C116 109.3(3) . . ?
C117 C114 C116 107.7(3) . . ?
C113 C114 C115 109.9(3) . . ?
C117 C114 C115 108.1(3) . . ?
C116 C114 C115 109.0(4) . . ?
C114 C115 H11J 109.5 . . ?
C114 C115 H11K 109.5 . . ?
H11J C115 H11K 109.5 . . ?
C114 C115 H11L 109.5 . . ?
H11J C115 H11L 109.5 . . ?
H11K C115 H11L 109.5 . . ?
C114 C116 H11M 109.5 . . ?
C114 C116 H11N 109.5 . . ?
H11M C116 H11N 109.5 . . ?
C114 C116 H11O 109.5 . . ?
H11M C116 H11O 109.5 . . ?
H11N C116 H11O 109.5 . . ?
C114 C117 H11P 109.5 . . ?
C114 C117 H11Q 109.5 . . ?
H11P C117 H11Q 109.5 . . ?
C114 C117 H11R 109.5 . . ?
H11P C117 H11R 109.5 . . ?
H11Q C117 H11R 109.5 . . ?
C105 C118 C113 122.2(3) . . ?
C105 C118 H118 118.9 . . ?
C113 C118 H118 118.9 . . ?
Si9 C123 H12D 109.5 . . ?
Si9 C123 H12E 109.5 . . ?
H12D C123 H12E 109.5 . . ?
Si9 C123 H12F 109.5 . . ?
H12D C123 H12F 109.5 . . ?
H12E C123 H12F 109.5 . . ?
Si9 C124 H12G 109.5 . . ?
Si9 C124 H12H 109.5 . . ?
H12G C124 H12H 109.5 . . ?
Si9 C124 H12I 109.5 . . ?
H12G C124 H12I 109.5 . . ?
H12H C124 H12I 109.5 . . ?
Si9 C125 H12J 109.5 . . ?
Si9 C125 H12K 109.5 . . ?
H12J C125 H12K 109.5 . . ?
Si9 C125 H12L 109.5 . . ?
H12J C125 H12L 109.5 . . ?
H12K C125 H12L 109.5 . . ?
Si8 C126 H12M 109.5 . . ?
Si8 C126 H12N 109.5 . . ?
H12M C126 H12N 109.5 . . ?
Si8 C126 H12O 109.5 . . ?
H12M C126 H12O 109.5 . . ?
H12N C126 H12O 109.5 . . ?
Si8 C127 H12P 109.5 . . ?
Si8 C127 H12Q 109.5 . . ?
H12P C127 H12Q 109.5 . . ?
Si8 C127 H12R 109.5 . . ?
H12P C127 H12R 109.5 . . ?
H12Q C127 H12R 109.5 . . ?
Si8 C128 H12S 109.5 . . ?
Si8 C128 H12T 109.5 . . ?
H12S C128 H12T 109.5 . . ?
Si8 C128 H12U 109.5 . . ?
H12S C128 H12U 109.5 . . ?
H12T C128 H12U 109.5 . . ?
C142 C129 C130 120.0(3) . . ?
C142 C129 C120 121.5(3) . . ?
C130 C129 C120 118.3(3) . . ?
C129 C130 C131 121.3(3) . . ?
C129 C130 H130 119.4 . . ?
C131 C130 H130 119.4 . . ?
C130 C131 C136 117.3(3) . . ?
C130 C131 C132 122.8(3) . . ?
C136 C131 C132 119.8(3) . . ?
C131 C132 C134 109.3(3) . . ?
C131 C132 C135 112.3(3) . . ?
C134 C132 C135 108.6(3) . . ?
C131 C132 C133 110.5(3) . . ?
C134 C132 C133 109.1(3) . . ?
C135 C132 C133 106.9(3) . . ?
C132 C133 H13D 109.5 . . ?
C132 C133 H13E 109.5 . . ?
H13D C133 H13E 109.5 . . ?
C132 C133 H13F 109.5 . . ?
H13D C133 H13F 109.5 . . ?
H13E C133 H13F 109.5 . . ?
C132 C134 H13G 109.5 . . ?
C132 C134 H13H 109.5 . . ?
H13G C134 H13H 109.5 . . ?
C132 C134 H13I 109.5 . . ?
H13G C134 H13I 109.5 . . ?
H13H C134 H13I 109.5 . . ?
C132 C135 H13J 109.5 . . ?
C132 C135 H13K 109.5 . . ?
H13J C135 H13K 109.5 . . ?
C132 C135 H13L 109.5 . . ?
H13J C135 H13L 109.5 . . ?
H13K C135 H13L 109.5 . . ?
C137 C136 C131 123.1(3) . . ?
C137 C136 H136 118.5 . . ?
C131 C136 H136 118.5 . . ?
C136 C137 C142 117.8(3) . . ?
C136 C137 C138 123.5(3) . . ?
C142 C137 C138 118.6(3) . . ?
C139 C138 C137 109.1(3) . . ?
C139 C138 C141 110.7(4) . . ?
C137 C138 C141 109.4(3) . . ?
C139 C138 C140 107.6(3) . . ?
C137 C138 C140 112.0(3) . . ?
C141 C138 C140 108.0(3) . . ?
C138 C139 H13M 109.5 . . ?
C138 C139 H13N 109.5 . . ?
H13M C139 H13N 109.5 . . ?
C138 C139 H13O 109.5 . . ?
H13M C139 H13O 109.5 . . ?
H13N C139 H13O 109.5 . . ?
C138 C140 H14A 109.5 . . ?
C138 C140 H14B 109.5 . . ?
H14A C140 H14B 109.5 . . ?
C138 C140 H14C 109.5 . . ?
H14A C140 H14C 109.5 . . ?
H14B C140 H14C 109.5 . . ?
C138 C141 H14D 109.5 . . ?
C138 C141 H14E 109.5 . . ?
H14D C141 H14E 109.5 . . ?
C138 C141 H14F 109.5 . . ?
H14D C141 H14F 109.5 . . ?
H14E C141 H14F 109.5 . . ?
C129 C142 C137 120.4(3) . . ?
C129 C142 H142 119.8 . . ?
C137 C142 H142 119.8 . . ?
C156 C143 C144 119.5(3) . . ?
C156 C143 C121 120.9(3) . . ?
C144 C143 C121 119.5(3) . . ?
C145 C144 C143 120.6(3) . . ?
C145 C144 H144 119.7 . . ?
C143 C144 H144 119.7 . . ?
C144 C145 C150 118.6(3) . . ?
C144 C145 C146 119.8(3) . . ?
C150 C145 C146 121.5(3) . . ?
C14D C146 C14F 117.1(9) . . ?
C14C C146 C14B 111.5(4) . . ?
C14D C146 C145 116.9(6) . . ?
C14C C146 C145 115.6(4) . . ?
C14F C146 C145 109.7(6) . . ?
C14B C146 C145 109.7(3) . . ?
C14C C146 C14A 106.2(4) . . ?
C14B C146 C14A 106.3(4) . . ?
C145 C146 C14A 107.0(3) . . ?
C14D C146 C14E 105.3(8) . . ?
C14F C146 C14E 102.4(8) . . ?
C145 C146 C14E 103.4(6) . . ?
C146 C14A H14G 109.5 . . ?
C146 C14A H14H 109.5 . . ?
H14G C14A H14H 109.5 . . ?
C146 C14A H14I 109.5 . . ?
H14G C14A H14I 109.5 . . ?
H14H C14A H14I 109.5 . . ?
C146 C14B H14J 109.5 . . ?
C146 C14B H14K 109.5 . . ?
H14J C14B H14K 109.5 . . ?
C146 C14B H14L 109.5 . . ?
H14J C14B H14L 109.5 . . ?
H14K C14B H14L 109.5 . . ?
C146 C14C H14M 109.5 . . ?
C146 C14C H14N 109.5 . . ?
H14M C14C H14N 109.5 . . ?
C146 C14C H14O 109.5 . . ?
H14M C14C H14O 109.5 . . ?
H14N C14C H14O 109.5 . . ?
C146 C14D H14P 109.5 . . ?
C146 C14D H14Q 109.5 . . ?
H14P C14D H14Q 109.5 . . ?
C146 C14D H14R 109.5 . . ?
H14P C14D H14R 109.5 . . ?
H14Q C14D H14R 109.5 . . ?
C146 C14E H14S 109.5 . . ?
C146 C14E H14T 109.5 . . ?
H14S C14E H14T 109.5 . . ?
C146 C14E H14U 109.5 . . ?
H14S C14E H14U 109.5 . . ?
H14T C14E H14U 109.5 . . ?
C146 C14F H14V 109.5 . . ?
C146 C14F H14W 109.5 . . ?
H14V C14F H14W 109.5 . . ?
C146 C14F H14X 109.5 . . ?
H14V C14F H14X 109.5 . . ?
H14W C14F H14X 109.5 . . ?
C151 C150 C145 122.3(3) . . ?
C151 C150 H150 118.9 . . ?
C145 C150 H150 118.9 . . ?
C150 C151 C156 117.6(3) . . ?
C150 C151 C152 123.1(3) . . ?
C156 C151 C152 119.2(3) . . ?
C153 C152 C154 108.2(3) . . ?
C153 C152 C151 109.2(3) . . ?
C154 C152 C151 112.8(3) . . ?
C153 C152 C155 109.8(3) . . ?
C154 C152 C155 107.4(3) . . ?
C151 C152 C155 109.4(3) . . ?
C152 C153 H15A 109.5 . . ?
C152 C153 H15B 109.5 . . ?
H15A C153 H15B 109.5 . . ?
C152 C153 H15C 109.5 . . ?
H15A C153 H15C 109.5 . . ?
H15B C153 H15C 109.5 . . ?
C152 C154 H15D 109.5 . . ?
C152 C154 H15E 109.5 . . ?
H15D C154 H15E 109.5 . . ?
C152 C154 H15F 109.5 . . ?
H15D C154 H15F 109.5 . . ?
H15E C154 H15F 109.5 . . ?
C152 C155 H15G 109.5 . . ?
C152 C155 H15H 109.5 . . ?
H15G C155 H15H 109.5 . . ?
C152 C155 H15I 109.5 . . ?
H15G C155 H15I 109.5 . . ?
H15H C155 H15I 109.5 . . ?
C143 C156 C151 121.4(3) . . ?
C143 C156 H156 119.3 . . ?
C151 C156 H156 119.3 . . ?
C2C C1C H1CA 109.5 . . ?
C2C C1C H1CB 109.5 . . ?
H1CA C1C H1CB 109.5 . . ?
C2C C1C H1CC 109.5 . . ?
H1CA C1C H1CC 109.5 . . ?
H1CB C1C H1CC 109.5 . . ?
C1C C2C C3C 112.5(13) . . ?
C1C C2C H2CA 109.1 . . ?
C3C C2C H2CA 109.1 . . ?
C1C C2C H2CB 109.1 . . ?
C3C C2C H2CB 109.1 . . ?
H2CA C2C H2CB 107.8 . . ?
C4C C3C C2C 115.0(12) . . ?
C4C C3C H3CA 108.5 . . ?
C2C C3C H3CA 108.5 . . ?
C4C C3C H3CB 108.5 . . ?
C2C C3C H3CB 108.5 . . ?
H3CA C3C H3CB 107.5 . . ?
C5C C4C C3C 117.4(11) . . ?
C5C C4C H4CA 107.9 . . ?
C3C C4C H4CA 107.9 . . ?
C5C C4C H4CB 107.9 . . ?
C3C C4C H4CB 107.9 . . ?
H4CA C4C H4CB 107.2 . . ?
C4C C5C C6C 113.6(11) . . ?
C4C C5C H5CA 108.9 . . ?
C6C C5C H5CA 108.9 . . ?
C4C C5C H5CB 108.9 . . ?
C6C C5C H5CB 108.9 . . ?
H5CA C5C H5CB 107.7 . . ?
C5C C6C H6CA 109.5 . . ?
C5C C6C H6CB 109.5 . . ?
H6CA C6C H6CB 109.5 . . ?
C5C C6C H6CC 109.5 . . ?
H6CA C6C H6CC 109.5 . . ?
H6CB C6C H6CC 109.5 . . ?
C2A C1A H1AA 109.5 . . ?
C2A C1A H1AB 109.5 . . ?
H1AA C1A H1AB 109.5 . . ?
C2A C1A H1AC 109.5 . . ?
H1AA C1A H1AC 109.5 . . ?
H1AB C1A H1AC 109.5 . . ?
C1A C2A C3A 112.8(11) . . ?
C1A C2A H2AA 109.0 . . ?
C3A C2A H2AA 109.0 . . ?
C1A C2A H2AB 109.0 . . ?
C3A C2A H2AB 109.0 . . ?
H2AA C2A H2AB 107.8 . . ?
C4A C3A C2A 113.5(11) . . ?
C4A C3A H3AA 108.9 . . ?
C2A C3A H3AA 108.9 . . ?
C4A C3A H3AB 108.9 . . ?
C2A C3A H3AB 108.9 . . ?
H3AA C3A H3AB 107.7 . . ?
C3A C4A C5A 117.2(10) . . ?
C3A C4A H4AA 108.0 . . ?
C5A C4A H4AA 108.0 . . ?
C3A C4A H4AB 108.0 . . ?
C5A C4A H4AB 108.0 . . ?
H4AA C4A H4AB 107.2 . . ?
C6A C5A C4A 110.6(10) . . ?
C6A C5A H5AA 109.5 . . ?
C4A C5A H5AA 109.5 . . ?
C6A C5A H5AB 109.5 . . ?
C4A C5A H5AB 109.5 . . ?
H5AA C5A H5AB 108.1 . . ?
C5A C6A H6AA 109.5 . . ?
C5A C6A H6AB 109.5 . . ?
H6AA C6A H6AB 109.5 . . ?
C5A C6A H6AC 109.5 . . ?
H6AA C6A H6AC 109.5 . . ?
H6AB C6A H6AC 109.5 . . ?
C2B C1B H1BA 109.5 . . ?
C2B C1B H1BB 109.5 . . ?
H1BA C1B H1BB 109.5 . . ?
C2B C1B H1BC 109.5 . . ?
H1BA C1B H1BC 109.5 . . ?
H1BB C1B H1BC 109.5 . . ?
C1B C2B C3B 113.3(13) . . ?
C1B C2B H2BA 108.9 . . ?
C3B C2B H2BA 108.9 . . ?
C1B C2B H2BB 108.9 . . ?
C3B C2B H2BB 108.9 . . ?
H2BA C2B H2BB 107.7 . . ?
C4B C3B C2B 117.5(14) . . ?
C4B C3B H3BA 107.9 . . ?
C2B C3B H3BA 107.9 . . ?
C4B C3B H3BB 107.9 . . ?
C2B C3B H3BB 107.9 . . ?
H3BA C3B H3BB 107.2 . . ?
C3B C4B C5B 118.1(13) . . ?
C3B C4B H4BA 107.8 . . ?
C5B C4B H4BA 107.8 . . ?
C3B C4B H4BB 107.8 . . ?
C5B C4B H4BB 107.8 . . ?
H4BA C4B H4BB 107.1 . . ?
C6B C5B C4B 113.8(14) . . ?
C6B C5B H5BA 108.8 . . ?
C4B C5B H5BA 108.8 . . ?
C6B C5B H5BB 108.8 . . ?
C4B C5B H5BB 108.8 . . ?
H5BA C5B H5BB 107.7 . . ?
C5B C6B H6BA 109.5 . . ?
C5B C6B H6BB 109.5 . . ?
H6BA C6B H6BB 109.5 . . ?
C5B C6B H6BC 109.5 . . ?
H6BA C6B H6BC 109.5 . . ?
H6BB C6B H6BC 109.5 . . ?

loop_
_geom_bond_atom_site_label_1
_geom_bond_atom_site_label_2
_geom_bond_distance
_geom_bond_site_symmetry_2
_geom_bond_publ_flag
B1 C67 1.537(4) . ?
B1 C70 1.555(5) . ?
B1 C53 1.584(5) . ?
B1 Si1B 1.933(7) . ?
B1 Si1 2.132(4) . ?
C67 C68 1.465(4) . ?
C67 Si3 1.875(3) . ?
C67 Si1 2.067(3) . ?
C67 Si1B 2.119(6) . ?
C68 C69 1.429(4) . ?
C68 C77 1.494(4) . ?
C68 Si1 2.056(3) . ?
C68 Si1B 2.061(6) . ?
C69 C70 1.461(4) . ?
C69 C91 1.488(4) . ?
C69 Si1B 1.888(6) . ?
C69 Si1 2.085(3) . ?
C70 Si1B 1.854(6) . ?
C70 Si2 1.871(3) . ?
C70 Si1 2.073(3) . ?
C1 C2 1.394(5) . ?
C1 C14 1.394(5) . ?
C1 B2 1.578(4) . ?
Si2 C74 1.863(4) . ?
Si2 C76 1.871(4) . ?
Si2 C75 1.872(4) . ?
C2 C3 1.402(4) . ?
C2 H2 0.9500 . ?
B2 C15 1.547(4) . ?
B2 C18 1.555(5) . ?
B2 Si4 2.184(4) . ?
C15 C16 1.463(4) . ?
C15 Si5 1.883(3) . ?
C15 Si4 2.093(3) . ?
C16 C17 1.428(4) . ?
C16 C25 1.498(4) . ?
C16 Si4 2.087(3) . ?
C17 C18 1.457(4) . ?
C17 C39 1.492(4) . ?
C17 Si4 2.094(3) . ?
C18 Si6 1.882(3) . ?
C18 Si4 2.093(3) . ?
Si3 C72 1.864(4) . ?
Si3 C71 1.868(4) . ?
Si3 C73 1.870(3) . ?
C3 C8 1.390(5) . ?
C3 C4 1.533(5) . ?
Si5 C20 1.865(4) . ?
Si5 C19 1.866(4) . ?
Si5 C21 1.870(3) . ?
Si6 C22 1.867(4) . ?
Si6 C24 1.870(4) . ?
Si6 C23 1.875(4) . ?
B3 C122 1.547(5) . ?
B3 C119 1.552(4) . ?
B3 C105 1.578(5) . ?
B3 Si7B 2.033(8) . ?
B3 Si7 2.168(4) . ?
C119 C120 1.453(4) . ?
C119 Si9 1.880(3) . ?
C119 Si7 2.098(3) . ?
C119 Si7B 2.104(8) . ?
C120 C121 1.434(4) . ?
C120 C129 1.495(4) . ?
C120 Si7B 2.057(8) . ?
C120 Si7 2.099(3) . ?
C121 C122 1.458(4) . ?
C121 C143 1.495(4) . ?
C121 Si7B 2.039(8) . ?
C121 Si7 2.079(3) . ?
C122 Si8 1.885(3) . ?
C122 Si7B 2.051(8) . ?
C122 Si7 2.088(3) . ?
Si9 C124 1.850(4) . ?
Si9 C123 1.859(5) . ?
Si9 C125 1.863(4) . ?
C9 C8 1.390(5) . ?
C9 C14 1.403(4) . ?
C9 C10 1.531(5) . ?
Si8 C127 1.865(4) . ?
Si8 C128 1.865(4) . ?
Si8 C126 1.873(4) . ?
C8 H8 0.9500 . ?
C10 C13 1.528(5) . ?
C10 C11 1.531(5) . ?
C10 C12 1.546(5) . ?
C11 H11A 0.9800 . ?
C11 H11B 0.9800 . ?
C11 H11C 0.9800 . ?
C12 H12A 0.9800 . ?
C12 H12B 0.9800 . ?
C12 H12C 0.9800 . ?
C14 H14 0.9500 . ?
C13 H13A 0.9800 . ?
C13 H13B 0.9800 . ?
C13 H13C 0.9800 . ?
C19 H19A 0.9800 . ?
C19 H19B 0.9800 . ?
C19 H19C 0.9800 . ?
C21 H21A 0.9800 . ?
C21 H21B 0.9800 . ?
C21 H21C 0.9800 . ?
C20 H20A 0.9800 . ?
C20 H20B 0.9800 . ?
C20 H20C 0.9800 . ?
C22 H22A 0.9800 . ?
C22 H22B 0.9800 . ?
C22 H22C 0.9800 . ?
C23 H23A 0.9800 . ?
C23 H23B 0.9800 . ?
C23 H23C 0.9800 . ?
C24 H24A 0.9800 . ?
C24 H24B 0.9800 . ?
C24 H24C 0.9800 . ?
C25 C26 1.381(5) . ?
C25 C38 1.389(5) . ?
C26 C27 1.407(4) . ?
C26 H26 0.9500 . ?
C27 C32 1.396(5) . ?
C27 C28 1.529(5) . ?
C28 C31 1.520(5) . ?
C28 C29 1.524(6) . ?
C28 C30 1.541(5) . ?
C29 H29A 0.9800 . ?
C29 H29B 0.9800 . ?
C29 H29C 0.9800 . ?
C30 H30A 0.9800 . ?
C30 H30B 0.9800 . ?
C30 H30C 0.9800 . ?
C33 C32 1.383(5) . ?
C33 C38 1.401(4) . ?
C33 C34 1.533(5) . ?
C32 H32 0.9500 . ?
C31 H31A 0.9800 . ?
C31 H31B 0.9800 . ?
C31 H31C 0.9800 . ?
C34 C37 1.526(6) . ?
C34 C36 1.537(5) . ?
C34 C35 1.537(5) . ?
C35 H35A 0.9800 . ?
C35 H35B 0.9800 . ?
C35 H35C 0.9800 . ?
C36 H36A 0.9800 . ?
C36 H36B 0.9800 . ?
C36 H36C 0.9800 . ?
C37 H37A 0.9800 . ?
C37 H37B 0.9800 . ?
C37 H37C 0.9800 . ?
C38 H38 0.9500 . ?
C39 C52 1.391(5) . ?
C39 C40 1.398(5) . ?
C40 C41 1.389(5) . ?
C40 H40 0.9500 . ?
C41 C46 1.406(5) . ?
C41 C42 1.529(5) . ?
C42 C45 1.531(6) . ?
C42 C44 1.532(5) . ?
C42 C43 1.542(5) . ?
C45 H45A 0.9800 . ?
C45 H45B 0.9800 . ?
C45 H45C 0.9800 . ?
C44 H44A 0.9800 . ?
C44 H44B 0.9800 . ?
C44 H44C 0.9800 . ?
C43 H43A 0.9800 . ?
C43 H43B 0.9800 . ?
C43 H43C 0.9800 . ?
C46 C47 1.396(5) . ?
C46 H46 0.9500 . ?
C47 C52 1.402(5) . ?
C47 C48 1.535(5) . ?
C48 C49B 1.476(9) . ?
C48 C51B 1.494(10) . ?
C48 C50 1.507(6) . ?
C48 C49 1.516(6) . ?
C48 C51 1.585(7) . ?
C48 C50B 1.603(10) . ?
C49 H49A 0.9800 . ?
C49 H49B 0.9800 . ?
C49 H49C 0.9800 . ?
C50 H50A 0.9800 . ?
C50 H50B 0.9800 . ?
C50 H50C 0.9800 . ?
C51 H51A 0.9800 . ?
C51 H51B 0.9800 . ?
C51 H51C 0.9800 . ?
C49B H49D 0.9800 . ?
C49B H49E 0.9800 . ?
C49B H49F 0.9800 . ?
C50B H50D 0.9800 . ?
C50B H50E 0.9800 . ?
C50B H50F 0.9800 . ?
C51B H51D 0.9800 . ?
C51B H51E 0.9800 . ?
C51B H51F 0.9800 . ?
C4 C6 1.501(6) . ?
C4 C7X 1.505(13) . ?
C4 C7 1.522(6) . ?
C4 C5X 1.541(14) . ?
C4 C5 1.554(6) . ?
C4 C6X 1.608(14) . ?
C5 H5A 0.9800 . ?
C5 H5B 0.9800 . ?
C5 H5C 0.9800 . ?
C6 H6A 0.9800 . ?
C6 H6B 0.9800 . ?
C6 H6C 0.9800 . ?
C7 H7A 0.9800 . ?
C7 H7B 0.9800 . ?
C7 H7C 0.9800 . ?
C5X H5XA 0.9800 . ?
C5X H5XB 0.9800 . ?
C5X H5XC 0.9800 . ?
C6X H6XA 0.9800 . ?
C6X H6XB 0.9800 . ?
C6X H6XC 0.9800 . ?
C7X H7XA 0.9800 . ?
C7X H7XB 0.9800 . ?
C7X H7XC 0.9800 . ?
C52 H52 0.9500 . ?
C53 C54 1.393(5) . ?
C53 C66 1.398(5) . ?
C54 C55 1.399(4) . ?
C54 H54 0.9500 . ?
C55 C60 1.395(5) . ?
C55 C56 1.528(5) . ?
C56 C58 1.523(6) . ?
C56 C57 1.527(5) . ?
C56 C59 1.536(5) . ?
C57 H57A 0.9800 . ?
C57 H57B 0.9800 . ?
C57 H57C 0.9800 . ?
C58 H58A 0.9800 . ?
C58 H58B 0.9800 . ?
C58 H58C 0.9800 . ?
C59 H59A 0.9800 . ?
C59 H59B 0.9800 . ?
C59 H59C 0.9800 . ?
C60 C61 1.380(5) . ?
C60 H60 0.9500 . ?
C61 C66 1.401(4) . ?
C61 C62 1.538(5) . ?
C62 C65 1.519(5) . ?
C62 C63 1.528(5) . ?
C62 C64 1.537(5) . ?
C63 H63A 0.9800 . ?
C63 H63B 0.9800 . ?
C63 H63C 0.9800 . ?
C64 H64A 0.9800 . ?
C64 H64B 0.9800 . ?
C64 H64C 0.9800 . ?
C65 H65A 0.9800 . ?
C65 H65B 0.9800 . ?
C65 H65C 0.9800 . ?
C66 H66 0.9500 . ?
C71 H71A 0.9800 . ?
C71 H71B 0.9800 . ?
C71 H71C 0.9800 . ?
C72 H72A 0.9800 . ?
C72 H72B 0.9800 . ?
C72 H72C 0.9800 . ?
C73 H73A 0.9800 . ?
C73 H73B 0.9800 . ?
C73 H73C 0.9800 . ?
C74 H74A 0.9800 . ?
C74 H74B 0.9800 . ?
C74 H74C 0.9800 . ?
C75 H75A 0.9800 . ?
C75 H75B 0.9800 . ?
C75 H75C 0.9800 . ?
C76 H76A 0.9800 . ?
C76 H76B 0.9800 . ?
C76 H76C 0.9800 . ?
C77 C90 1.384(4) . ?
C77 C78 1.388(5) . ?
C78 C79 1.398(4) . ?
C78 H78 0.9500 . ?
C79 C84 1.399(5) . ?
C79 C80 1.529(5) . ?
C80 C83 1.527(5) . ?
C80 C82 1.540(5) . ?
C80 C81 1.548(5) . ?
C81 H81A 0.9800 . ?
C81 H81B 0.9800 . ?
C81 H81C 0.9800 . ?
C82 H82A 0.9800 . ?
C82 H82B 0.9800 . ?
C82 H82C 0.9800 . ?
C83 H83A 0.9800 . ?
C83 H83B 0.9800 . ?
C83 H83C 0.9800 . ?
C84 C85 1.390(5) . ?
C84 H84 0.9500 . ?
C85 C90 1.405(4) . ?
C85 C86 1.528(5) . ?
C86 C87 1.531(5) . ?
C86 C88 1.534(4) . ?
C86 C89 1.547(5) . ?
C87 H87A 0.9800 . ?
C87 H87B 0.9800 . ?
C87 H87C 0.9800 . ?
C88 H88A 0.9800 . ?
C88 H88B 0.9800 . ?
C88 H88C 0.9800 . ?
C89 H89A 0.9800 . ?
C89 H89B 0.9800 . ?
C89 H89C 0.9800 . ?
C90 H90 0.9500 . ?
C91 C92 1.381(5) . ?
C91 C104 1.395(5) . ?
C92 C93 1.405(4) . ?
C92 H92 0.9500 . ?
C93 C98 1.393(5) . ?
C93 C94 1.532(5) . ?
C94 C96 1.527(5) . ?
C94 C97 1.532(5) . ?
C94 C95 1.535(6) . ?
C95 H95A 0.9800 . ?
C95 H95B 0.9800 . ?
C95 H95C 0.9800 . ?
C96 H96A 0.9800 . ?
C96 H96B 0.9800 . ?
C96 H96C 0.9800 . ?
C97 H97A 0.9800 . ?
C97 H97B 0.9800 . ?
C97 H97C 0.9800 . ?
C98 C99 1.392(5) . ?
C98 H98 0.9500 . ?
C99 C104 1.384(4) . ?
C99 C100 1.544(5) . ?
C100 C03X 1.504(14) . ?
C100 C103 1.510(5) . ?
C100 C02X 1.517(14) . ?
C100 C102 1.532(5) . ?
C100 C101 1.557(5) . ?
C100 C01X 1.569(14) . ?
C101 H10A 0.9800 . ?
C101 H10B 0.9800 . ?
C101 H10C 0.9800 . ?
C102 H10D 0.9800 . ?
C102 H10E 0.9800 . ?
C102 H10F 0.9800 . ?
C103 H10G 0.9800 . ?
C103 H10H 0.9800 . ?
C103 H10I 0.9800 . ?
C01X H01A 0.9800 . ?
C01X H01B 0.9800 . ?
C01X H01C 0.9800 . ?
C02X H02A 0.9800 . ?
C02X H02B 0.9800 . ?
C02X H02C 0.9800 . ?
C03X H03A 0.9800 . ?
C03X H03B 0.9800 . ?
C03X H03C 0.9800 . ?
C104 H104 0.9500 . ?
C105 C118 1.389(5) . ?
C105 C106 1.406(5) . ?
C106 C107 1.395(4) . ?
C106 H106 0.9500 . ?
C107 C112 1.397(5) . ?
C107 C108 1.539(5) . ?
C108 C110 1.512(6) . ?
C108 C109 1.536(5) . ?
C108 C111 1.539(6) . ?
C109 H10J 0.9800 . ?
C109 H10K 0.9800 . ?
C109 H10L 0.9800 . ?
C110 H11D 0.9800 . ?
C110 H11E 0.9800 . ?
C110 H11F 0.9800 . ?
C111 H11G 0.9800 . ?
C111 H11H 0.9800 . ?
C111 H11I 0.9800 . ?
C112 C113 1.383(5) . ?
C112 H112 0.9500 . ?
C113 C118 1.411(4) . ?
C113 C114 1.518(5) . ?
C114 C117 1.533(5) . ?
C114 C116 1.533(6) . ?
C114 C115 1.539(5) . ?
C115 H11J 0.9800 . ?
C115 H11K 0.9800 . ?
C115 H11L 0.9800 . ?
C116 H11M 0.9800 . ?
C116 H11N 0.9800 . ?
C116 H11O 0.9800 . ?
C117 H11P 0.9800 . ?
C117 H11Q 0.9800 . ?
C117 H11R 0.9800 . ?
C118 H118 0.9500 . ?
C123 H12D 0.9800 . ?
C123 H12E 0.9800 . ?
C123 H12F 0.9800 . ?
C124 H12G 0.9800 . ?
C124 H12H 0.9800 . ?
C124 H12I 0.9800 . ?
C125 H12J 0.9800 . ?
C125 H12K 0.9800 . ?
C125 H12L 0.9800 . ?
C126 H12M 0.9800 . ?
C126 H12N 0.9800 . ?
C126 H12O 0.9800 . ?
C127 H12P 0.9800 . ?
C127 H12Q 0.9800 . ?
C127 H12R 0.9800 . ?
C128 H12S 0.9800 . ?
C128 H12T 0.9800 . ?
C128 H12U 0.9800 . ?
C129 C142 1.384(5) . ?
C129 C130 1.388(5) . ?
C130 C131 1.392(4) . ?
C130 H130 0.9500 . ?
C131 C136 1.401(5) . ?
C131 C132 1.522(5) . ?
C132 C134 1.532(5) . ?
C132 C135 1.539(5) . ?
C132 C133 1.543(5) . ?
C133 H13D 0.9800 . ?
C133 H13E 0.9800 . ?
C133 H13F 0.9800 . ?
C134 H13G 0.9800 . ?
C134 H13H 0.9800 . ?
C134 H13I 0.9800 . ?
C135 H13J 0.9800 . ?
C135 H13K 0.9800 . ?
C135 H13L 0.9800 . ?
C136 C137 1.380(5) . ?
C136 H136 0.9500 . ?
C137 C142 1.411(4) . ?
C137 C138 1.535(5) . ?
C138 C139 1.515(6) . ?
C138 C141 1.536(6) . ?
C138 C140 1.536(5) . ?
C139 H13M 0.9800 . ?
C139 H13N 0.9800 . ?
C139 H13O 0.9800 . ?
C140 H14A 0.9800 . ?
C140 H14B 0.9800 . ?
C140 H14C 0.9800 . ?
C141 H14D 0.9800 . ?
C141 H14E 0.9800 . ?
C141 H14F 0.9800 . ?
C142 H142 0.9500 . ?
C143 C156 1.382(5) . ?
C143 C144 1.404(5) . ?
C144 C145 1.386(5) . ?
C144 H144 0.9500 . ?
C145 C150 1.395(5) . ?
C145 C146 1.531(5) . ?
C146 C14D 1.468(10) . ?
C146 C14C 1.495(6) . ?
C146 C14F 1.519(10) . ?
C146 C14B 1.522(6) . ?
C146 C14A 1.597(7) . ?
C146 C14E 1.633(10) . ?
C14A H14G 0.9800 . ?
C14A H14H 0.9800 . ?
C14A H14I 0.9800 . ?
C14B H14J 0.9800 . ?
C14B H14K 0.9800 . ?
C14B H14L 0.9800 . ?
C14C H14M 0.9800 . ?
C14C H14N 0.9800 . ?
C14C H14O 0.9800 . ?
C14D H14P 0.9800 . ?
C14D H14Q 0.9800 . ?
C14D H14R 0.9800 . ?
C14E H14S 0.9800 . ?
C14E H14T 0.9800 . ?
C14E H14U 0.9800 . ?
C14F H14V 0.9800 . ?
C14F H14W 0.9800 . ?
C14F H14X 0.9800 . ?
C150 C151 1.393(5) . ?
C150 H150 0.9500 . ?
C151 C156 1.401(5) . ?
C151 C152 1.533(5) . ?
C152 C153 1.521(5) . ?
C152 C154 1.532(5) . ?
C152 C155 1.537(5) . ?
C153 H15A 0.9800 . ?
C153 H15B 0.9800 . ?
C153 H15C 0.9800 . ?
C154 H15D 0.9800 . ?
C154 H15E 0.9800 . ?
C154 H15F 0.9800 . ?
C155 H15G 0.9800 . ?
C155 H15H 0.9800 . ?
C155 H15I 0.9800 . ?
C156 H156 0.9500 . ?
C1C C2C 1.501(14) . ?
C1C H1CA 0.9800 . ?
C1C H1CB 0.9800 . ?
C1C H1CC 0.9800 . ?
C2C C3C 1.506(13) . ?
C2C H2CA 0.9900 . ?
C2C H2CB 0.9900 . ?
C3C C4C 1.491(12) . ?
C3C H3CA 0.9900 . ?
C3C H3CB 0.9900 . ?
C4C C5C 1.488(11) . ?
C4C H4CA 0.9900 . ?
C4C H4CB 0.9900 . ?
C5C C6C 1.531(13) . ?
C5C H5CA 0.9900 . ?
C5C H5CB 0.9900 . ?
C6C H6CA 0.9800 . ?
C6C H6CB 0.9800 . ?
C6C H6CC 0.9800 . ?
C1A C2A 1.490(13) . ?
C1A H1AA 0.9800 . ?
C1A H1AB 0.9800 . ?
C1A H1AC 0.9800 . ?
C2A C3A 1.509(12) . ?
C2A H2AA 0.9900 . ?
C2A H2AB 0.9900 . ?
C3A C4A 1.498(12) . ?
C3A H3AA 0.9900 . ?
C3A H3AB 0.9900 . ?
C4A C5A 1.521(11) . ?
C4A H4AA 0.9900 . ?
C4A H4AB 0.9900 . ?
C5A C6A 1.502(13) . ?
C5A H5AA 0.9900 . ?
C5A H5AB 0.9900 . ?
C6A H6AA 0.9800 . ?
C6A H6AB 0.9800 . ?
C6A H6AC 0.9800 . ?
C1B C2B 1.475(13) . ?
C1B H1BA 0.9800 . ?
C1B H1BB 0.9800 . ?
C1B H1BC 0.9800 . ?
C2B C3B 1.510(13) . ?
C2B H2BA 0.9900 . ?
C2B H2BB 0.9900 . ?
C3B C4B 1.478(14) . ?
C3B H3BA 0.9900 . ?
C3B H3BB 0.9900 . ?
C4B C5B 1.497(13) . ?
C4B H4BA 0.9900 . ?
C4B H4BB 0.9900 . ?
C5B C6B 1.467(15) . ?
C5B H5BA 0.9900 . ?
C5B H5BB 0.9900 . ?
C6B H6BA 0.9800 . ?
C6B H6BB 0.9800 . ?
C6B H6BC 0.9800 . ?
